data_4102134
loop_
_publ_author_name
'Daisuke Kato'
'Yoshikazu Sasaki'
'Dale L. Boger'

_publ_section_title
;
 Asymmetric Total Synthesis of Vindoline
;
_journal_name_full 'Journal of the American Chemical Society'
_journal_page_first 3685
_journal_page_last 3687
_journal_paper_doi 10.1021/ja910695e
_journal_volume 132
_journal_year 2010
_chemical_formula_sum 'C31 H37.75 N2 O7'
_chemical_formula_weight 550.38
_chemical_name_systematic
; 
 ? 
;
_space_group_IT_number 19
_symmetry_cell_setting orthorhombic
_symmetry_space_group_name_Hall 'P 2ac 2ab'
_symmetry_space_group_name_H-M 'P 21 21 21'
_atom_sites_solution_hydrogens geom
_atom_sites_solution_primary direct
_atom_sites_solution_secondary difmap
_audit_creation_method SHELXL-97
_cell_angle_alpha 90.00
_cell_angle_beta 90.00
_cell_angle_gamma 90.00
_cell_formula_units_Z 16
_cell_length_a 18.014(4)
_cell_length_b 24.694(5)
_cell_length_c 26.113(5)
_cell_measurement_reflns_used 4887
_cell_measurement_temperature 296(2)
_cell_measurement_theta_max 17.90
_cell_measurement_theta_min 2.39
_cell_volume 11616(4)
_computing_cell_refinement 'Bruker SMART'
_computing_data_collection 'Bruker SMART'
_computing_data_reduction 'Bruker SAINT+'
_computing_molecular_graphics 'Bruker SHELXTL'
_computing_publication_material 'Bruker SHELXTL'
_computing_structure_refinement 'SHELXL-97 (Sheldrick, 1997)'
_computing_structure_solution 'SHELXS-97 (Sheldrick, 1997)'
_diffrn_ambient_temperature 296(2)
_diffrn_measured_fraction_theta_full 0.999
_diffrn_measured_fraction_theta_max 0.999
_diffrn_measurement_device_type 'CCD area detector'
_diffrn_measurement_method 'phi and omega scans'
_diffrn_radiation_monochromator graphite
_diffrn_radiation_source 'fine-focus sealed tube'
_diffrn_radiation_type MoK\a
_diffrn_radiation_wavelength 0.71073
_diffrn_reflns_av_R_equivalents 0.1094
_diffrn_reflns_av_sigmaI/netI 0.0929
_diffrn_reflns_limit_h_max 17
_diffrn_reflns_limit_h_min -18
_diffrn_reflns_limit_k_max 24
_diffrn_reflns_limit_k_min -24
_diffrn_reflns_limit_l_max 26
_diffrn_reflns_limit_l_min -26
_diffrn_reflns_number 58290
_diffrn_reflns_theta_full 20.84
_diffrn_reflns_theta_max 20.84
_diffrn_reflns_theta_min 1.37
_diffrn_standards_decay_% 1
_exptl_absorpt_coefficient_mu 0.089
_exptl_absorpt_correction_T_max 0.9929
_exptl_absorpt_correction_T_min 0.9781
_exptl_absorpt_correction_type multi-scan
_exptl_absorpt_process_details 'SADABS (Sheldrick, 1999)'
_exptl_crystal_colour Colorless
_exptl_crystal_density_diffrn 1.259
_exptl_crystal_density_meas 0
_exptl_crystal_density_method 'not measured'
_exptl_crystal_description Plate-like
_exptl_crystal_F_000 4700
_exptl_crystal_size_max 0.25
_exptl_crystal_size_mid 0.22
_exptl_crystal_size_min 0.08
_refine_diff_density_max 0.355
_refine_diff_density_min -0.302
_refine_diff_density_rms 0.052
_refine_ls_abs_structure_details 'Flack H D (1983), Acta Cryst. A39, 876-881'
_refine_ls_abs_structure_Flack -0.5(19)
_refine_ls_extinction_method none
_refine_ls_goodness_of_fit_ref 0.992
_refine_ls_hydrogen_treatment constr
_refine_ls_matrix_type full
_refine_ls_number_parameters 1349
_refine_ls_number_reflns 12214
_refine_ls_number_restraints 36
_refine_ls_restrained_S_all 0.995
_refine_ls_R_factor_all 0.1520
_refine_ls_R_factor_gt 0.0784
_refine_ls_shift/su_max 0.157
_refine_ls_shift/su_mean 0.021
_refine_ls_structure_factor_coef Fsqd
_refine_ls_weighting_details 'calc w=1/[\s^2^(Fo^2^)+(0.1400P)^2^+0.0000P] where P=(Fo^2^+2Fc^2^)/3'
_refine_ls_weighting_scheme calc
_refine_ls_wR_factor_gt 0.1919
_refine_ls_wR_factor_ref 0.2458
_reflns_number_gt 6715
_reflns_number_total 12214
_reflns_threshold_expression >2sigma(I)
_cod_data_source_file ja910695e_si_002.cif
_cod_data_source_block ysan
_cod_database_code 4102134

loop_
_symmetry_equiv_pos_as_xyz
'x, y, z'
'-x+1/2, -y, z+1/2'
'-x, y+1/2, -z+1/2'
'x+1/2, -y+1/2, -z'

loop_
_atom_site_label
_atom_site_type_symbol
_atom_site_fract_x
_atom_site_fract_y
_atom_site_fract_z
_atom_site_U_iso_or_equiv
_atom_site_adp_type
_atom_site_occupancy
_atom_site_symmetry_multiplicity
_atom_site_calc_flag
_atom_site_refinement_flags
_atom_site_disorder_assembly
_atom_site_disorder_group
O1A O 0.5924(3) 0.7353(2) 0.77559(19) 0.0603(14) Uani 1 1 d . . .
H1A H 0.5754 0.7610 0.7917 0.072 Uiso 1 1 calc R . .
O2A O 0.6779(3) 0.6443(2) 0.8117(2) 0.0778(17) Uani 1 1 d . . .
O3A O 0.7602(3) 0.7120(3) 0.5831(2) 0.0890(19) Uani 1 1 d . . .
O4A O 0.7638(3) 0.7644(2) 0.83597(19) 0.0718(16) Uani 1 1 d . . .
O5A O 0.6491(3) 0.7687(3) 0.8624(2) 0.098(2) Uani 1 1 d . . .
O6A O 0.6867(4) 0.5551(3) 0.6421(3) 0.141(3) Uani 1 1 d . . .
O7A O 0.5720(5) 0.5344(4) 0.6741(5) 0.194(5) Uani 1 1 d . . .
N1A N 0.6981(4) 0.8305(2) 0.7458(3) 0.069(2) Uani 1 1 d . . .
N2A N 0.7775(3) 0.6843(3) 0.6661(2) 0.0657(19) Uani 1 1 d . . .
C1A C 0.8946(4) 0.8160(3) 0.7468(3) 0.062(2) Uani 1 1 d . . .
H1A1 H 0.9288 0.7906 0.7351 0.074 Uiso 1 1 calc R . .
C2A C 0.9167(5) 0.8637(4) 0.7716(3) 0.085(3) Uani 1 1 d . . .
H2A H 0.9669 0.8694 0.7782 0.102 Uiso 1 1 calc R . .
C3A C 0.8667(6) 0.9020(4) 0.7863(3) 0.085(3) Uani 1 1 d . . .
H3A H 0.8835 0.9335 0.8020 0.102 Uiso 1 1 calc R . .
C4A C 0.7911(5) 0.8948(3) 0.7785(3) 0.080(3) Uani 1 1 d . . .
H4A H 0.7572 0.9215 0.7878 0.096 Uiso 1 1 calc R . .
C5A C 0.7682(5) 0.8480(3) 0.7568(3) 0.058(2) Uani 1 1 d . . .
C6A C 0.8195(4) 0.8088(3) 0.7405(3) 0.057(2) Uani 1 1 d . . .
C7A C 0.7771(4) 0.7656(3) 0.7127(3) 0.055(2) Uani 1 1 d . . .
C8A C 0.6972(4) 0.7728(3) 0.7325(3) 0.056(2) Uani 1 1 d . . .
H8A H 0.6629 0.7676 0.7037 0.067 Uiso 1 1 calc R . .
C9A C 0.6711(4) 0.7372(3) 0.7772(3) 0.051(2) Uani 1 1 d . . .
C10A C 0.6954(4) 0.6773(3) 0.7686(3) 0.060(2) Uani 1 1 d . . .
H10A H 0.6652 0.6637 0.7402 0.072 Uiso 1 1 calc R . .
C11A C 0.7766(4) 0.6648(3) 0.7546(3) 0.059(2) Uani 1 1 d . . .
C12A C 0.8049(4) 0.7060(3) 0.7147(3) 0.056(2) Uani 1 1 d . . .
H12A H 0.8593 0.7057 0.7145 0.067 Uiso 1 1 calc R . .
C13A C 0.7707(5) 0.7209(4) 0.6280(3) 0.067(2) Uani 1 1 d . . .
C14A C 0.7795(4) 0.7752(3) 0.6541(3) 0.062(2) Uani 1 1 d . . .
H14A H 0.7397 0.7993 0.6439 0.075 Uiso 1 1 calc R . .
H14B H 0.8264 0.7915 0.6445 0.075 Uiso 1 1 calc R . .
C15A C 0.7663(5) 0.6257(4) 0.6658(3) 0.079(3) Uani 1 1 d . . .
H15A H 0.8044 0.6082 0.6448 0.095 Uiso 1 1 calc R . .
C16A C 0.7777(5) 0.6111(3) 0.7233(3) 0.074(3) Uani 1 1 d . . .
H16A H 0.7384 0.5872 0.7349 0.089 Uiso 1 1 calc R . .
H16B H 0.8249 0.5927 0.7280 0.089 Uiso 1 1 calc R . .
C17A C 0.6308(5) 0.8616(3) 0.7505(3) 0.089(3) Uani 1 1 d . . .
H17A H 0.6043 0.8504 0.7806 0.107 Uiso 1 1 calc R . .
H17B H 0.6003 0.8558 0.7209 0.107 Uiso 1 1 calc R . .
H17C H 0.6429 0.8994 0.7532 0.107 Uiso 1 1 calc R . .
C18A C 0.6930(5) 0.7575(3) 0.8296(3) 0.063(2) Uani 1 1 d . . .
C19A C 0.7885(5) 0.7857(4) 0.8843(3) 0.087(3) Uani 1 1 d . . .
H19A H 0.7491 0.7831 0.9089 0.104 Uiso 1 1 calc R . .
H19B H 0.8025 0.8229 0.8801 0.104 Uiso 1 1 calc R . .
H19C H 0.8305 0.7653 0.8961 0.104 Uiso 1 1 calc R . .
C20A C 0.6024(5) 0.6233(4) 0.8118(4) 0.100(3) Uani 1 1 d . . .
H20A H 0.5881 0.6122 0.7776 0.120 Uiso 1 1 calc R . .
H20B H 0.5680 0.6509 0.8234 0.120 Uiso 1 1 calc R . .
C21A C 0.6014(4) 0.5755(4) 0.8477(3) 0.116(4) Uani 1 1 d D . .
C22A C 0.6286(6) 0.5264(5) 0.8430(7) 0.390(17) Uiso 1 1 d D . .
H22A H 0.6572 0.5236 0.8135 0.468 Uiso 1 1 calc R . .
C23A C 0.6272(9) 0.4797(9) 0.8680(6) 0.47(2) Uiso 1 1 d D . .
H23A H 0.6509 0.4478 0.8585 0.559 Uiso 1 1 calc R . .
C24A C 0.5858(8) 0.4874(6) 0.9087(6) 0.210(7) Uiso 1 1 d D . .
H24A H 0.5789 0.4576 0.9299 0.252 Uiso 1 1 calc R . .
C25A C 0.5532(10) 0.5320(6) 0.9229(8) 0.295(11) Uiso 1 1 d D . .
H25A H 0.5263 0.5346 0.9532 0.354 Uiso 1 1 calc R . .
C26A C 0.5614(8) 0.5752(7) 0.8898(5) 0.217(8) Uiso 1 1 d D . .
H26A H 0.5363 0.6070 0.8980 0.261 Uiso 1 1 calc R . .
C27A C 0.8297(5) 0.6592(4) 0.8011(3) 0.082(3) Uani 1 1 d . . .
H27A H 0.8266 0.6923 0.8210 0.098 Uiso 1 1 calc R . .
H27B H 0.8114 0.6301 0.8226 0.098 Uiso 1 1 calc R . .
C28A C 0.9118(5) 0.6482(5) 0.7899(4) 0.113(4) Uani 1 1 d . . .
H28A H 0.9233 0.6113 0.7981 0.136 Uiso 1 1 calc R . .
H28B H 0.9420 0.6720 0.8102 0.136 Uiso 1 1 calc R . .
H28C H 0.9215 0.6546 0.7542 0.136 Uiso 1 1 calc R . .
C29A C 0.6888(6) 0.6122(4) 0.6451(4) 0.103(3) Uani 1 1 d . . .
H29A H 0.6506 0.6255 0.6680 0.123 Uiso 1 1 calc R . .
H29B H 0.6814 0.6282 0.6115 0.123 Uiso 1 1 calc R . .
C30A C 0.6129(8) 0.5323(6) 0.6328(5) 0.153(6) Uani 1 1 d . . .
H30A H 0.5887 0.5524 0.6055 0.184 Uiso 1 1 calc R . .
H30B H 0.6178 0.4950 0.6217 0.184 Uiso 1 1 calc R . .
C31A C 0.5854(12) 0.4931(6) 0.7077(7) 0.267(11) Uani 1 1 d . . .
H31A H 0.6141 0.4655 0.6910 0.321 Uiso 1 1 calc R . .
H31B H 0.5390 0.4780 0.7189 0.321 Uiso 1 1 calc R . .
H31C H 0.6123 0.5067 0.7367 0.321 Uiso 1 1 calc R . .
O1B O 0.1656(3) 0.7240(3) 0.4819(2) 0.0812(18) Uani 1 1 d . . .
H1B H 0.1860 0.7354 0.4560 0.097 Uiso 1 1 calc R . .
O2B O 0.0704(3) 0.6363(2) 0.4524(2) 0.0769(17) Uani 1 1 d . . .
O3B O -0.0161(3) 0.7178(2) 0.6683(2) 0.0753(17) Uani 1 1 d . . .
O4B O 0.0109(3) 0.7774(2) 0.4173(2) 0.0757(17) Uani 1 1 d . . .
O5B O 0.1136(4) 0.7415(4) 0.3881(2) 0.128(3) Uani 1 1 d . . .
O6B O -0.0203(5) 0.5503(3) 0.6159(3) 0.138(3) Uani 1 1 d . . .
O7B O 0.0360(6) 0.5220(3) 0.6902(4) 0.164(4) Uani 1 1 d . . .
N1B N 0.0780(4) 0.8283(3) 0.5063(3) 0.080(2) Uani 1 1 d . . .
N2B N -0.0403(3) 0.6932(3) 0.5857(2) 0.0649(19) Uani 1 1 d . . .
C1B C -0.1210(5) 0.8359(4) 0.5034(3) 0.080(3) Uani 1 1 d . . .
H1B1 H -0.1600 0.8137 0.5136 0.095 Uiso 1 1 calc R . .
C2B C -0.1343(6) 0.8846(4) 0.4807(4) 0.098(3) Uani 1 1 d . . .
H2B H -0.1830 0.8952 0.4743 0.118 Uiso 1 1 calc R . .
C3B C -0.0762(7) 0.9190(5) 0.4667(4) 0.114(4) Uani 1 1 d . . .
H3B H -0.0865 0.9516 0.4503 0.137 Uiso 1 1 calc R . .
C4B C -0.0042(6) 0.9051(4) 0.4769(4) 0.097(3) Uani 1 1 d . . .
H4B H 0.0345 0.9289 0.4700 0.117 Uiso 1 1 calc R . .
C5B C 0.0098(5) 0.8539(4) 0.4981(3) 0.072(3) Uani 1 1 d . . .
C6B C -0.0474(5) 0.8200(4) 0.5112(3) 0.070(3) Uani 1 1 d . . .
C7B C -0.0145(4) 0.7722(3) 0.5393(3) 0.059(2) Uani 1 1 d . . .
C8B C 0.0676(4) 0.7724(3) 0.5207(3) 0.065(2) Uani 1 1 d . . .
H8B H 0.0994 0.7650 0.5504 0.078 Uiso 1 1 calc R . .
C9B C 0.0886(4) 0.7311(3) 0.4775(3) 0.063(2) Uani 1 1 d . . .
C10B C 0.0537(5) 0.6757(3) 0.4900(3) 0.067(2) Uani 1 1 d . . .
H10B H 0.0771 0.6633 0.5218 0.080 Uiso 1 1 calc R . .
C11B C -0.0309(4) 0.6723(3) 0.4988(3) 0.054(2) Uani 1 1 d . . .
C12B C -0.0545(4) 0.7174(3) 0.5354(3) 0.063(2) Uani 1 1 d . . .
H12B H -0.1079 0.7237 0.5316 0.076 Uiso 1 1 calc R . .
C13B C -0.0231(4) 0.7279(4) 0.6229(3) 0.063(2) Uani 1 1 d . . .
C14B C -0.0160(5) 0.7824(3) 0.5986(3) 0.066(2) Uani 1 1 d . . .
H14C H 0.0293 0.8000 0.6096 0.079 Uiso 1 1 calc R . .
H14D H -0.0579 0.8051 0.6078 0.079 Uiso 1 1 calc R . .
C15B C -0.0523(5) 0.6358(4) 0.5855(3) 0.077(3) Uani 1 1 d . . .
H15B H -0.1025 0.6283 0.5981 0.092 Uiso 1 1 calc R . .
C16B C -0.0477(5) 0.6195(3) 0.5288(3) 0.078(3) Uani 1 1 d . . .
H16C H -0.0085 0.5932 0.5235 0.093 Uiso 1 1 calc R . .
H16D H -0.0944 0.6039 0.5175 0.093 Uiso 1 1 calc R . .
C17B C 0.1478(5) 0.8560(4) 0.5108(4) 0.111(4) Uani 1 1 d . . .
H17D H 0.1580 0.8752 0.4796 0.133 Uiso 1 1 calc R . .
H17E H 0.1865 0.8301 0.5171 0.133 Uiso 1 1 calc R . .
H17F H 0.1455 0.8812 0.5388 0.133 Uiso 1 1 calc R . .
C18B C 0.0721(5) 0.7501(4) 0.4225(3) 0.073(3) Uani 1 1 d . . .
C19B C -0.0068(5) 0.8004(4) 0.3671(3) 0.094(3) Uani 1 1 d . . .
H19D H 0.0299 0.8270 0.3582 0.113 Uiso 1 1 calc R . .
H19E H -0.0548 0.8172 0.3684 0.113 Uiso 1 1 calc R . .
H19F H -0.0070 0.7721 0.3419 0.113 Uiso 1 1 calc R . .
C20B C 0.1401(3) 0.6080(3) 0.4597(3) 0.129(4) Uani 1 1 d . . .
H20C H 0.1452 0.5969 0.4952 0.155 Uiso 1 1 calc R . .
H20D H 0.1814 0.6316 0.4512 0.155 Uiso 1 1 calc R . .
C21B C 0.1398(3) 0.5594(3) 0.4252(3) 0.117(4) Uani 1 1 d R . .
C22B C 0.1397(3) 0.5075(3) 0.4460(3) 0.135(4) Uiso 1 1 d R . .
H22B H 0.1376 0.5022 0.4812 0.162 Uiso 1 1 calc R . .
C23B C 0.1428(7) 0.4632(6) 0.4118(5) 0.158(5) Uiso 1 1 d . . .
H23C H 0.1456 0.4286 0.4258 0.190 Uiso 1 1 calc R . .
C24B C 0.1420(7) 0.4675(6) 0.3612(5) 0.141(4) Uiso 1 1 d . . .
H24B H 0.1412 0.4377 0.3395 0.169 Uiso 1 1 calc R . .
C25B C 0.1424(10) 0.5175(8) 0.3446(8) 0.229(8) Uiso 1 1 d . . .
H25B H 0.1413 0.5226 0.3093 0.275 Uiso 1 1 calc R . .
C26B C 0.1443(9) 0.5636(8) 0.3752(7) 0.200(7) Uiso 1 1 d . . .
H26B H 0.1487 0.5976 0.3602 0.240 Uiso 1 1 calc R . .
C27B C -0.0758(5) 0.6738(4) 0.4473(3) 0.078(3) Uani 1 1 d . . .
H27C H -0.0659 0.7080 0.4304 0.093 Uiso 1 1 calc R . .
H27D H -0.0571 0.6452 0.4252 0.093 Uiso 1 1 calc R . .
C28B C -0.1594(5) 0.6672(4) 0.4519(3) 0.099(3) Uani 1 1 d . . .
H28D H -0.1703 0.6366 0.4734 0.119 Uiso 1 1 calc R . .
H28E H -0.1804 0.6614 0.4186 0.119 Uiso 1 1 calc R . .
H28F H -0.1804 0.6993 0.4668 0.119 Uiso 1 1 calc R . .
C29B C 0.0036(6) 0.6066(4) 0.6197(4) 0.112(4) Uani 1 1 d . . .
H29C H 0.0539 0.6112 0.6071 0.134 Uiso 1 1 calc R . .
H29D H 0.0009 0.6196 0.6548 0.134 Uiso 1 1 calc R . .
C30B C 0.0267(9) 0.5157(5) 0.6374(5) 0.179(7) Uani 1 1 d . . .
H30C H 0.0747 0.5196 0.6210 0.215 Uiso 1 1 calc R . .
H30D H 0.0094 0.4792 0.6308 0.215 Uiso 1 1 calc R . .
C31B C -0.0302(9) 0.5046(7) 0.7165(6) 0.193(7) Uani 1 1 d . . .
H31D H -0.0714 0.5266 0.7059 0.232 Uiso 1 1 calc R . .
H31E H -0.0232 0.5083 0.7528 0.232 Uiso 1 1 calc R . .
H31F H -0.0401 0.4674 0.7083 0.232 Uiso 1 1 calc R . .
O1C O 0.1716(3) 0.7035(2) 0.97729(19) 0.0709(16) Uani 1 1 d . . .
H1C H 0.1926 0.7112 0.9504 0.085 Uiso 1 1 calc R . .
O2C O 0.0739(3) 0.6203(2) 0.9356(2) 0.0749(17) Uani 1 1 d . . .
O3C O -0.0019(3) 0.6886(2) 1.1613(2) 0.0820(18) Uani 1 1 d . . .
O4C O 0.0137(3) 0.7529(2) 0.90970(19) 0.0712(16) Uani 1 1 d . . .
O5C O 0.1295(3) 0.7381(3) 0.8868(2) 0.100(2) Uani 1 1 d . . .
O6C O 0.1014(4) 0.5859(3) 1.0778(3) 0.130(3) Uani 1 1 d . . .
O7C O 0.1883(5) 0.5401(3) 1.1236(3) 0.138(3) Uani 1 1 d . . .
N1C N 0.0804(4) 0.8070(3) 1.0033(3) 0.071(2) Uani 1 1 d . . .
N2C N -0.0266(3) 0.6650(3) 1.0787(2) 0.0626(19) Uani 1 1 d . . .
C1C C -0.1174(5) 0.8106(4) 1.0022(3) 0.069(3) Uani 1 1 d . . .
H1C1 H -0.1556 0.7883 1.0135 0.082 Uiso 1 1 calc R . .
C2C C -0.1322(5) 0.8612(4) 0.9789(3) 0.085(3) Uani 1 1 d . . .
H2C H -0.1811 0.8719 0.9736 0.102 Uiso 1 1 calc R . .
C3C C -0.0750(6) 0.8947(4) 0.9639(4) 0.090(3) Uani 1 1 d . . .
H3C H -0.0854 0.9272 0.9473 0.108 Uiso 1 1 calc R . .
C4C C -0.0030(6) 0.8802(4) 0.9733(4) 0.089(3) Uani 1 1 d . . .
H4C H 0.0353 0.9043 0.9663 0.107 Uiso 1 1 calc R . .
C5C C 0.0127(5) 0.8297(3) 0.9934(3) 0.064(2) Uani 1 1 d . . .
C6C C -0.0446(4) 0.7959(3) 1.0076(3) 0.053(2) Uani 1 1 d . . .
C7C C -0.0116(4) 0.7466(3) 1.0343(3) 0.050(2) Uani 1 1 d . . .
C8C C 0.0702(4) 0.7501(3) 1.0152(3) 0.059(2) Uani 1 1 d . . .
H8C H 0.1020 0.7420 1.0446 0.071 Uiso 1 1 calc R . .
C9C C 0.0939(4) 0.7118(3) 0.9717(3) 0.056(2) Uani 1 1 d . . .
C10C C 0.0593(4) 0.6552(3) 0.9780(3) 0.058(2) Uani 1 1 d . . .
H10C H 0.0850 0.6389 1.0073 0.069 Uiso 1 1 calc R . .
C11C C -0.0251(4) 0.6503(3) 0.9902(3) 0.056(2) Uani 1 1 d . . .
C12C C -0.0463(4) 0.6910(3) 1.0305(3) 0.054(2) Uani 1 1 d . . .
H12C H -0.1003 0.6955 1.0297 0.064 Uiso 1 1 calc R . .
C13C C -0.0112(4) 0.7000(3) 1.1161(3) 0.058(2) Uani 1 1 d . . .
C14C C -0.0131(4) 0.7567(3) 1.0938(3) 0.063(2) Uani 1 1 d . . .
H14E H 0.0298 0.7775 1.1047 0.076 Uiso 1 1 calc R . .
H14F H -0.0579 0.7757 1.1040 0.076 Uiso 1 1 calc R . .
C15C C -0.0287(5) 0.6064(3) 1.0763(3) 0.069(3) Uani 1 1 d . . .
H15C H -0.0754 0.5947 1.0921 0.083 Uiso 1 1 calc R . .
C16C C -0.0356(4) 0.5963(3) 1.0178(3) 0.068(3) Uani 1 1 d . . .
H16E H 0.0020 0.5707 1.0068 0.082 Uiso 1 1 calc R . .
H16F H -0.0840 0.5814 1.0099 0.082 Uiso 1 1 calc R . .
C17C C 0.1497(5) 0.8332(4) 1.0025(5) 0.128(5) Uani 1 1 d . . .
H17G H 0.1592 0.8469 0.9687 0.154 Uiso 1 1 calc R . .
H17H H 0.1879 0.8080 1.0118 0.154 Uiso 1 1 calc R . .
H17I H 0.1493 0.8627 1.0265 0.154 Uiso 1 1 calc R . .
C18C C 0.0820(5) 0.7337(3) 0.9183(3) 0.064(2) Uani 1 1 d . . .
C19C C 0.0005(5) 0.7791(4) 0.8607(3) 0.096(3) Uani 1 1 d . . .
H19G H 0.0370 0.8068 0.8553 0.115 Uiso 1 1 calc R . .
H19H H -0.0481 0.7951 0.8607 0.115 Uiso 1 1 calc R . .
H19I H 0.0037 0.7527 0.8338 0.115 Uiso 1 1 calc R . .
C20C C 0.1454(5) 0.5941(4) 0.9352(4) 0.091(3) Uani 1 1 d . . .
H20E H 0.1605 0.5856 0.9700 0.109 Uiso 1 1 calc R . .
H20F H 0.1822 0.6181 0.9204 0.109 Uiso 1 1 calc R . .
C21C C 0.1402(5) 0.5432(4) 0.9042(3) 0.077(3) Uani 1 1 d . . .
C22C C 0.1395(7) 0.4944(5) 0.9255(5) 0.130(4) Uiso 1 1 d . . .
H22C H 0.1416 0.4910 0.9610 0.156 Uiso 1 1 calc R . .
C23C C 0.1356(7) 0.4490(5) 0.8954(5) 0.136(4) Uiso 1 1 d . . .
H23D H 0.1311 0.4154 0.9113 0.164 Uiso 1 1 calc R . .
C24C C 0.1380(7) 0.4506(5) 0.8455(5) 0.134(4) Uiso 1 1 d . . .
H24C H 0.1402 0.4189 0.8265 0.161 Uiso 1 1 calc R . .
C25C C 0.1372(7) 0.4992(6) 0.8222(6) 0.159(5) Uiso 1 1 d . . .
H25C H 0.1342 0.5014 0.7867 0.190 Uiso 1 1 calc R . .
C26C C 0.1409(6) 0.5468(5) 0.8521(5) 0.132(4) Uiso 1 1 d . . .
H26C H 0.1438 0.5805 0.8364 0.158 Uiso 1 1 calc R . .
C27C C -0.0750(4) 0.6521(3) 0.9417(3) 0.069(3) Uani 1 1 d . . .
H27E H -0.0645 0.6855 0.9235 0.082 Uiso 1 1 calc R . .
H27F H -0.0606 0.6224 0.9194 0.082 Uiso 1 1 calc R . .
C28C C -0.1570(5) 0.6488(4) 0.9501(3) 0.090(3) Uani 1 1 d . . .
H28G H -0.1676 0.6205 0.9742 0.108 Uiso 1 1 calc R . .
H28H H -0.1813 0.6409 0.9182 0.108 Uiso 1 1 calc R . .
H28I H -0.1748 0.6827 0.9632 0.108 Uiso 1 1 calc R . .
C29C C 0.0354(5) 0.5755(4) 1.1035(3) 0.100(3) Uani 1 1 d . . .
H29E H 0.0393 0.5873 1.1388 0.120 Uiso 1 1 calc R . .
H29F H 0.0252 0.5369 1.1033 0.120 Uiso 1 1 calc R . .
C30C C 0.1669(7) 0.5889(6) 1.1087(5) 0.146(5) Uani 1 1 d . . .
H30E H 0.1912 0.6209 1.1172 0.175 Uiso 1 1 calc R . .
C31C C 0.2332(8) 0.5128(5) 1.0877(6) 0.181(7) Uani 1 1 d . . .
H31G H 0.2101 0.5141 1.0546 0.217 Uiso 1 1 calc R . .
H31H H 0.2391 0.4757 1.0980 0.217 Uiso 1 1 calc R . .
H31I H 0.2810 0.5299 1.0860 0.217 Uiso 1 1 calc R . .
O1D O 0.1027(3) 0.7553(3) 0.73532(19) 0.0791(19) Uani 1 1 d . . .
H1D H 0.0805 0.7389 0.7127 0.095 Uiso 1 1 calc R . .
O2D O 0.1941(3) 0.8430(2) 0.7005(2) 0.0845(19) Uani 1 1 d . . .
O3D O 0.2820(3) 0.7615(2) 0.91789(19) 0.0694(17) Uani 1 1 d . . .
O4D O 0.2578(3) 0.7127(3) 0.6631(2) 0.0809(18) Uani 1 1 d . . .
O5D O 0.1433(4) 0.7326(3) 0.6411(2) 0.111(3) Uani 1 1 d . . .
O6D O 0.2461(4) 0.9268(3) 0.8644(3) 0.112(2) Uani 1 1 d . . .
O7D O 0.1780(6) 0.9532(4) 0.9361(5) 0.192(5) Uani 1 1 d . . .
N1D N 0.2003(4) 0.6503(3) 0.7540(3) 0.078(2) Uani 1 1 d . . .
N2D N 0.3033(3) 0.7892(3) 0.8365(2) 0.0581(18) Uani 1 1 d . . .
C1D C 0.3986(6) 0.6543(4) 0.7508(3) 0.086(3) Uani 1 1 d . . .
H1D1 H 0.4354 0.6773 0.7631 0.104 Uiso 1 1 calc R . .
C2D C 0.4157(7) 0.6056(5) 0.7232(4) 0.110(4) Uani 1 1 d . . .
H2D H 0.4647 0.5970 0.7153 0.132 Uiso 1 1 calc R . .
C3D C 0.3605(8) 0.5727(5) 0.7090(5) 0.130(5) Uani 1 1 d . . .
H3D H 0.3734 0.5410 0.6920 0.156 Uiso 1 1 calc R . .
C4D C 0.2869(7) 0.5818(4) 0.7173(4) 0.102(4) Uani 1 1 d . . .
H4D H 0.2507 0.5571 0.7075 0.123 Uiso 1 1 calc R . .
C5D C 0.2694(6) 0.6299(4) 0.7412(3) 0.083(3) Uani 1 1 d . . .
C6D C 0.3235(5) 0.6649(4) 0.7578(3) 0.072(3) Uani 1 1 d . . .
C7D C 0.2873(4) 0.7106(3) 0.7876(3) 0.060(2) Uani 1 1 d . . .
C8D C 0.2072(4) 0.7075(3) 0.7697(3) 0.060(2) Uani 1 1 d . . .
H8D H 0.1756 0.7126 0.7999 0.072 Uiso 1 1 calc R . .
C9D C 0.1809(4) 0.7489(4) 0.7283(3) 0.061(2) Uani 1 1 d . . .
C10D C 0.2135(4) 0.8052(3) 0.7400(3) 0.064(2) Uani 1 1 d . . .
H10D H 0.1891 0.8178 0.7713 0.077 Uiso 1 1 calc R . .
C11D C 0.2981(4) 0.8120(3) 0.7489(3) 0.061(2) Uani 1 1 d . . .
C12D C 0.3236(4) 0.7677(3) 0.7864(3) 0.055(2) Uani 1 1 d . . .
H12D H 0.3777 0.7639 0.7844 0.066 Uiso 1 1 calc R . .
C13D C 0.2903(4) 0.7531(3) 0.8730(3) 0.058(2) Uani 1 1 d . . .
C14D C 0.2915(4) 0.6980(3) 0.8467(3) 0.063(2) Uani 1 1 d . . .
H14G H 0.2494 0.6763 0.8573 0.075 Uiso 1 1 calc R . .
H14H H 0.3368 0.6786 0.8548 0.075 Uiso 1 1 calc R . .
C15D C 0.3062(5) 0.8472(3) 0.8378(3) 0.064(2) Uani 1 1 d . . .
H15D H 0.3520 0.8589 0.8547 0.077 Uiso 1 1 calc R . .
C16D C 0.3090(5) 0.8627(3) 0.7810(3) 0.070(3) Uani 1 1 d . . .
H16G H 0.3566 0.8791 0.7731 0.085 Uiso 1 1 calc R . .
H16H H 0.2703 0.8888 0.7734 0.085 Uiso 1 1 calc R . .
C17D C 0.1287(6) 0.6288(4) 0.7380(4) 0.117(4) Uani 1 1 d . . .
H17J H 0.1153 0.6442 0.7055 0.141 Uiso 1 1 calc R . .
H17K H 0.0917 0.6381 0.7630 0.141 Uiso 1 1 calc R . .
H17L H 0.1319 0.5902 0.7349 0.141 Uiso 1 1 calc R . .
C18D C 0.1919(5) 0.7315(4) 0.6730(3) 0.070(3) Uani 1 1 d . . .
C19D C 0.2722(5) 0.6929(4) 0.6118(3) 0.091(3) Uani 1 1 d . . .
H19J H 0.2365 0.6655 0.6032 0.109 Uiso 1 1 calc R . .
H19K H 0.3213 0.6779 0.6103 0.109 Uiso 1 1 calc R . .
H19L H 0.2683 0.7223 0.5879 0.109 Uiso 1 1 calc R . .
C20D C 0.1263(4) 0.8715(3) 0.7078(3) 0.133(4) Uani 1 1 d . . .
H20G H 0.1224 0.8834 0.7431 0.159 Uiso 1 1 calc R . .
H20H H 0.0847 0.8478 0.7005 0.159 Uiso 1 1 calc R . .
C21D C 0.1246(4) 0.9183(3) 0.6736(3) 0.114(4) Uani 1 1 d RD . .
C22D C 0.0638(4) 0.9264(3) 0.6418(3) 0.196(7) Uiso 1 1 d RD . .
H22D H 0.0258 0.9009 0.6421 0.235 Uiso 1 1 calc R . .
C23D C 0.0573(7) 0.9701(4) 0.6101(4) 0.263(10) Uiso 1 1 d D . .
H23E H 0.0165 0.9756 0.5889 0.316 Uiso 1 1 calc R . .
C24D C 0.1142(7) 1.0038(6) 0.6122(6) 0.224(8) Uiso 1 1 d D . .
H24D H 0.1126 1.0338 0.5906 0.269 Uiso 1 1 calc R . .
C25D C 0.1741(12) 0.9991(9) 0.6424(6) 0.57(3) Uiso 1 1 d D . .
H25D H 0.2112 1.0253 0.6424 0.687 Uiso 1 1 calc R . .
C26D C 0.1787(10) 0.9554(6) 0.6725(7) 0.415(19) Uiso 1 1 d D . .
H26D H 0.2204 0.9507 0.6931 0.498 Uiso 1 1 calc R . .
C27D C 0.3433(5) 0.8132(4) 0.6990(3) 0.078(3) Uani 1 1 d . . .
H27G H 0.3210 0.8395 0.6761 0.093 Uiso 1 1 calc R . .
H27H H 0.3393 0.7780 0.6828 0.093 Uiso 1 1 calc R . .
C28D C 0.4265(6) 0.8271(4) 0.7051(4) 0.109(4) Uani 1 1 d . . .
H28J H 0.4318 0.8649 0.7128 0.131 Uiso 1 1 calc R . .
H28K H 0.4522 0.8190 0.6737 0.131 Uiso 1 1 calc R . .
H28L H 0.4473 0.8060 0.7324 0.131 Uiso 1 1 calc R . .
C29D C 0.2394(6) 0.8704(3) 0.8661(4) 0.090(3) Uani 1 1 d . . .
H29G H 0.1937 0.8591 0.8496 0.108 Uiso 1 1 calc R . .
H29H H 0.2389 0.8579 0.9013 0.108 Uiso 1 1 calc R . .
C30D C 0.1845(9) 0.9545(5) 0.8821(6) 0.160(6) Uani 1 1 d . . .
H30F H 0.1402 0.9387 0.8671 0.192 Uiso 1 1 calc R . .
H30G H 0.1875 0.9919 0.8709 0.192 Uiso 1 1 calc R . .
C31D C 0.2387(11) 0.9868(7) 0.9632(7) 0.250(11) Uani 1 1 d . . .
H31J H 0.2867 0.9730 0.9540 0.301 Uiso 1 1 calc R . .
H31K H 0.2322 0.9843 0.9996 0.301 Uiso 1 1 calc R . .
H31L H 0.2349 1.0240 0.9527 0.301 Uiso 1 1 calc R . .

loop_
_atom_site_aniso_label
_atom_site_aniso_U_11
_atom_site_aniso_U_22
_atom_site_aniso_U_33
_atom_site_aniso_U_23
_atom_site_aniso_U_13
_atom_site_aniso_U_12
O1A 0.045(3) 0.074(4) 0.062(3) -0.011(3) 0.001(3) -0.002(3)
O2A 0.076(4) 0.072(4) 0.085(4) 0.006(3) 0.018(3) -0.012(3)
O3A 0.089(4) 0.128(5) 0.050(4) -0.005(4) -0.005(3) 0.013(4)
O4A 0.057(4) 0.104(4) 0.055(3) -0.009(3) 0.003(3) -0.007(3)
O5A 0.066(4) 0.166(6) 0.061(4) -0.043(4) 0.007(3) -0.001(4)
O6A 0.131(6) 0.115(6) 0.177(7) -0.066(5) 0.026(6) -0.030(5)
O7A 0.127(7) 0.120(7) 0.334(15) 0.032(9) 0.041(8) 0.026(6)
N1A 0.054(4) 0.057(4) 0.095(5) -0.002(4) 0.014(4) 0.012(4)
N2A 0.065(4) 0.075(5) 0.058(4) -0.013(4) 0.007(4) -0.005(4)
C1A 0.059(5) 0.060(5) 0.067(6) 0.008(5) -0.002(4) -0.016(4)
C2A 0.079(6) 0.106(8) 0.071(6) 0.019(6) -0.014(5) -0.039(6)
C3A 0.105(8) 0.069(6) 0.081(7) -0.015(5) -0.007(6) -0.030(6)
C4A 0.108(8) 0.054(6) 0.078(6) 0.001(5) 0.027(6) -0.014(5)
C5A 0.059(5) 0.053(5) 0.063(5) 0.001(4) 0.021(5) -0.010(5)
C6A 0.064(6) 0.067(5) 0.039(5) 0.006(4) 0.005(4) -0.016(5)
C7A 0.052(5) 0.076(6) 0.038(5) 0.001(4) -0.003(4) 0.002(4)
C8A 0.046(5) 0.070(6) 0.051(5) -0.005(4) 0.002(4) 0.001(4)
C9A 0.036(5) 0.077(6) 0.041(5) -0.004(4) 0.002(4) 0.000(4)
C10A 0.065(5) 0.051(5) 0.064(6) -0.007(4) 0.005(5) -0.010(4)
C11A 0.058(5) 0.059(5) 0.061(5) -0.008(4) 0.000(4) 0.001(4)
C12A 0.062(5) 0.058(5) 0.047(5) -0.010(4) -0.007(4) 0.002(4)
C13A 0.067(6) 0.084(6) 0.050(6) -0.005(5) 0.011(5) 0.002(5)
C14A 0.052(5) 0.079(6) 0.057(5) 0.014(5) 0.011(4) 0.002(4)
C15A 0.072(6) 0.090(7) 0.075(6) -0.028(5) 0.022(5) -0.007(5)
C16A 0.078(6) 0.060(5) 0.083(7) -0.022(5) 0.016(5) -0.001(5)
C17A 0.103(7) 0.062(6) 0.102(7) -0.001(5) 0.009(6) 0.020(5)
C18A 0.058(6) 0.078(6) 0.053(6) 0.001(5) 0.007(5) 0.000(5)
C19A 0.082(6) 0.107(7) 0.071(6) -0.011(6) -0.021(5) -0.009(6)
C20A 0.099(8) 0.088(7) 0.113(8) 0.031(6) 0.030(6) -0.010(6)
C21A 0.160(10) 0.075(7) 0.113(8) 0.015(6) 0.061(7) 0.003(7)
C27A 0.074(6) 0.099(7) 0.072(6) 0.021(5) 0.000(5) 0.020(5)
C28A 0.083(7) 0.163(10) 0.093(7) 0.012(7) -0.012(6) 0.028(7)
C29A 0.129(9) 0.086(7) 0.093(7) -0.029(6) -0.016(7) -0.016(7)
C30A 0.150(13) 0.140(12) 0.169(14) -0.010(10) -0.058(11) -0.037(10)
C31A 0.46(3) 0.104(12) 0.235(19) 0.050(13) -0.03(2) 0.006(16)
O1B 0.051(4) 0.127(5) 0.066(4) 0.014(4) 0.005(3) 0.012(3)
O2B 0.071(4) 0.086(4) 0.074(4) -0.012(3) 0.007(3) 0.012(3)
O3B 0.085(4) 0.097(4) 0.043(3) -0.007(3) 0.006(3) -0.007(3)
O4B 0.063(4) 0.103(4) 0.060(4) 0.008(3) 0.001(3) 0.016(3)
O5B 0.084(5) 0.242(9) 0.058(4) -0.005(5) 0.015(4) 0.046(5)
O6B 0.210(8) 0.092(5) 0.112(6) 0.019(4) -0.062(6) -0.019(5)
O7B 0.206(9) 0.083(5) 0.204(10) 0.006(6) -0.086(8) 0.029(6)
N1B 0.065(5) 0.091(6) 0.084(5) 0.000(4) 0.009(4) -0.026(4)
N2B 0.066(4) 0.083(5) 0.046(4) -0.006(4) 0.006(4) -0.011(4)
C1B 0.057(6) 0.083(7) 0.099(7) -0.015(6) -0.012(5) 0.016(5)
C2B 0.080(7) 0.104(8) 0.110(8) -0.014(7) -0.024(6) 0.043(6)
C3B 0.131(10) 0.107(9) 0.104(9) -0.002(7) -0.006(8) 0.038(8)
C4B 0.125(9) 0.064(7) 0.103(8) 0.005(6) 0.036(7) -0.005(6)
C5B 0.063(6) 0.078(7) 0.075(6) -0.005(5) 0.004(5) 0.001(5)
C6B 0.072(6) 0.081(6) 0.056(6) -0.005(5) 0.002(5) -0.007(5)
C7B 0.048(5) 0.082(6) 0.046(5) 0.005(4) 0.003(4) 0.000(5)
C8B 0.067(6) 0.086(6) 0.042(5) 0.004(5) -0.001(4) -0.002(5)
C9B 0.046(5) 0.091(6) 0.053(5) -0.004(5) 0.001(4) 0.003(5)
C10B 0.084(6) 0.061(6) 0.055(5) 0.000(5) 0.005(5) 0.016(5)
C11B 0.052(5) 0.068(5) 0.042(5) -0.006(4) 0.004(4) -0.004(4)
C12B 0.060(5) 0.082(6) 0.047(5) 0.002(5) -0.006(4) 0.001(5)
C13B 0.055(5) 0.097(7) 0.037(5) -0.013(5) 0.006(4) -0.003(5)
C14B 0.056(5) 0.087(6) 0.054(5) -0.014(5) -0.001(4) 0.006(5)
C15B 0.065(6) 0.106(8) 0.060(6) 0.010(5) 0.008(5) -0.020(5)
C16B 0.085(6) 0.088(7) 0.059(6) 0.009(5) 0.001(5) -0.002(5)
C17B 0.084(7) 0.124(9) 0.124(9) 0.003(7) 0.011(7) -0.034(7)
C18B 0.065(6) 0.108(7) 0.045(6) 0.002(5) -0.005(5) -0.013(6)
C19B 0.074(6) 0.143(9) 0.065(6) 0.020(6) -0.009(5) -0.006(6)
C20B 0.116(9) 0.125(9) 0.146(10) -0.031(8) -0.024(8) 0.068(8)
C21B 0.112(8) 0.112(9) 0.125(10) 0.004(8) 0.020(7) 0.048(7)
C27B 0.075(6) 0.100(7) 0.058(6) -0.011(5) -0.007(5) -0.007(5)
C28B 0.086(7) 0.137(9) 0.073(7) -0.011(6) -0.014(6) -0.016(6)
C29B 0.149(10) 0.094(8) 0.092(8) 0.018(6) -0.043(7) -0.003(7)
C30B 0.277(18) 0.127(11) 0.135(12) 0.002(10) -0.072(13) 0.071(11)
C31B 0.186(16) 0.201(17) 0.192(16) 0.008(13) -0.009(14) 0.019(13)
O1C 0.060(4) 0.103(4) 0.050(3) 0.010(3) 0.003(3) 0.012(3)
O2C 0.083(4) 0.082(4) 0.059(4) -0.004(3) 0.008(3) 0.007(3)
O3C 0.080(4) 0.116(5) 0.050(4) 0.001(3) 0.002(3) -0.023(4)
O4C 0.058(4) 0.100(4) 0.056(3) 0.019(3) 0.004(3) 0.004(3)
O5C 0.064(4) 0.181(7) 0.054(4) 0.019(4) 0.002(3) 0.010(4)
O6C 0.112(6) 0.175(7) 0.103(5) 0.050(5) -0.010(5) 0.021(5)
O7C 0.151(7) 0.119(6) 0.144(7) 0.047(6) -0.029(6) -0.002(6)
N1C 0.054(4) 0.073(5) 0.086(5) 0.003(4) 0.008(4) -0.016(4)
N2C 0.066(4) 0.075(5) 0.047(4) -0.002(4) 0.005(4) -0.011(4)
C1C 0.078(6) 0.082(6) 0.046(5) 0.007(5) 0.002(5) -0.014(5)
C2C 0.087(7) 0.090(7) 0.078(7) -0.001(6) -0.013(6) 0.013(6)
C3C 0.115(9) 0.063(6) 0.092(7) 0.017(5) -0.007(7) 0.007(6)
C4C 0.089(8) 0.083(7) 0.096(7) -0.007(6) 0.005(6) -0.028(6)
C5C 0.062(6) 0.064(6) 0.067(6) -0.001(5) 0.008(5) -0.011(5)
C6C 0.048(5) 0.064(5) 0.047(5) -0.007(4) -0.001(4) -0.004(5)
C7C 0.037(4) 0.072(6) 0.042(4) -0.007(4) -0.007(4) -0.006(4)
C8C 0.051(5) 0.080(6) 0.047(5) -0.004(4) -0.001(4) -0.002(4)
C9C 0.035(5) 0.083(6) 0.050(5) -0.007(4) 0.000(4) 0.003(4)
C10C 0.069(6) 0.066(5) 0.039(5) -0.009(4) 0.011(4) -0.013(4)
C11C 0.055(5) 0.064(5) 0.049(5) 0.004(4) -0.004(4) -0.008(4)
C12C 0.057(5) 0.069(6) 0.035(5) -0.006(4) -0.003(4) -0.009(4)
C13C 0.048(5) 0.089(6) 0.036(5) 0.002(5) -0.003(4) -0.007(5)
C14C 0.052(5) 0.084(6) 0.053(5) -0.012(5) -0.008(4) 0.000(5)
C15C 0.066(6) 0.073(6) 0.067(6) 0.012(5) 0.019(5) -0.009(5)
C16C 0.063(6) 0.083(6) 0.059(6) -0.009(5) 0.009(5) 0.007(5)
C17C 0.082(8) 0.098(8) 0.204(13) 0.014(8) 0.023(8) -0.031(6)
C18C 0.047(5) 0.092(6) 0.053(6) 0.001(5) 0.001(5) -0.004(5)
C19C 0.073(7) 0.143(9) 0.073(6) 0.031(6) -0.006(5) 0.002(6)
C20C 0.065(6) 0.096(7) 0.111(8) -0.017(6) 0.025(6) 0.022(6)
C21C 0.097(7) 0.073(6) 0.059(6) -0.006(5) -0.009(5) 0.005(5)
C27C 0.076(6) 0.073(6) 0.057(5) -0.010(4) -0.010(5) -0.022(5)
C28C 0.077(7) 0.118(8) 0.075(6) -0.011(6) -0.029(5) -0.004(6)
C29C 0.069(7) 0.168(10) 0.063(6) 0.034(6) 0.019(5) 0.001(7)
C30C 0.116(10) 0.137(11) 0.186(13) 0.006(10) -0.036(9) -0.036(9)
C31C 0.205(17) 0.154(13) 0.185(17) -0.008(11) -0.001(13) 0.043(12)
O1D 0.054(4) 0.133(5) 0.050(3) -0.011(3) 0.002(3) 0.009(3)
O2D 0.091(4) 0.098(4) 0.065(4) 0.029(3) -0.002(3) 0.026(4)
O3D 0.078(4) 0.092(4) 0.039(3) 0.002(3) -0.007(3) -0.007(3)
O4D 0.059(4) 0.136(5) 0.047(4) -0.013(3) -0.001(3) 0.012(4)
O5D 0.085(5) 0.194(7) 0.055(4) -0.003(4) -0.007(4) 0.027(5)
O6D 0.151(6) 0.063(4) 0.122(6) -0.007(4) 0.048(5) 0.005(4)
O7D 0.248(11) 0.134(8) 0.195(10) 0.020(7) 0.121(9) 0.019(7)
N1D 0.080(5) 0.079(5) 0.075(5) 0.007(4) -0.007(4) -0.015(4)
N2D 0.059(4) 0.075(5) 0.040(4) 0.004(4) -0.005(3) -0.004(4)
C1D 0.089(7) 0.092(7) 0.077(7) 0.016(6) 0.001(6) 0.000(6)
C2D 0.125(9) 0.112(9) 0.093(8) -0.003(7) 0.013(7) 0.040(8)
C3D 0.178(13) 0.100(9) 0.113(10) -0.023(7) 0.004(10) 0.031(10)
C4D 0.138(10) 0.069(7) 0.100(8) -0.019(6) -0.023(8) -0.008(7)
C5D 0.115(8) 0.075(7) 0.059(6) -0.002(5) -0.011(6) -0.028(7)
C6D 0.084(7) 0.071(6) 0.060(6) 0.012(5) 0.007(5) 0.011(6)
C7D 0.061(5) 0.070(6) 0.050(5) 0.006(4) 0.000(4) -0.009(4)
C8D 0.048(5) 0.083(6) 0.049(5) 0.004(5) -0.002(4) -0.005(4)
C9D 0.038(5) 0.103(7) 0.042(5) -0.003(5) -0.002(4) -0.001(5)
C10D 0.074(6) 0.066(6) 0.053(5) 0.016(5) 0.008(5) -0.001(5)
C11D 0.069(6) 0.060(5) 0.056(5) 0.011(5) -0.003(5) -0.001(5)
C12D 0.043(5) 0.060(5) 0.061(5) -0.010(4) -0.007(4) 0.002(4)
C13D 0.042(5) 0.081(6) 0.051(6) -0.005(5) -0.010(4) 0.002(4)
C14D 0.055(5) 0.080(6) 0.053(5) 0.007(5) 0.006(4) -0.009(5)
C15D 0.064(6) 0.074(6) 0.055(5) -0.003(5) -0.006(5) -0.017(5)
C16D 0.095(7) 0.062(6) 0.054(6) -0.003(5) 0.008(5) -0.018(5)
C17D 0.106(8) 0.129(9) 0.117(9) 0.012(7) -0.036(7) -0.053(7)
C18D 0.059(6) 0.101(7) 0.049(6) 0.014(5) 0.002(5) -0.007(5)
C19D 0.090(7) 0.111(7) 0.073(7) -0.020(6) -0.001(6) 0.014(6)
C20D 0.111(9) 0.152(10) 0.136(10) 0.055(9) -0.005(8) 0.055(8)
C21D 0.114(8) 0.102(8) 0.127(9) 0.010(7) -0.050(7) 0.019(7)
C27D 0.080(6) 0.098(7) 0.055(6) 0.006(5) 0.012(5) -0.017(5)
C28D 0.119(9) 0.138(9) 0.071(7) 0.009(6) 0.010(6) -0.004(8)
C29D 0.122(8) 0.071(7) 0.078(7) 0.003(5) 0.030(6) 0.010(6)
C30D 0.214(15) 0.074(8) 0.194(15) 0.011(9) 0.048(13) 0.038(9)
C31D 0.37(3) 0.26(2) 0.120(15) -0.009(14) 0.011(16) -0.03(2)

loop_
_atom_type_symbol
_atom_type_description
_atom_type_scat_dispersion_real
_atom_type_scat_dispersion_imag
_atom_type_scat_source
C C 0.0033 0.0016 'International Tables Vol C Tables 4.2.6.8 and 6.1.1.4'
H H 0.0000 0.0000 'International Tables Vol C Tables 4.2.6.8 and 6.1.1.4'
N N 0.0061 0.0033 'International Tables Vol C Tables 4.2.6.8 and 6.1.1.4'
O O 0.0106 0.0060 'International Tables Vol C Tables 4.2.6.8 and 6.1.1.4'

loop_
_geom_angle_atom_site_label_1
_geom_angle_atom_site_label_2
_geom_angle_atom_site_label_3
_geom_angle
_geom_angle_site_symmetry_1
_geom_angle_site_symmetry_3
_geom_angle_publ_flag
C10A O2A C20A 114.3(6) . . ?
C18A O4A C19A 117.8(6) . . ?
C29A O6A C30A 114.7(9) . . ?
C30A O7A C31A 113.7(13) . . ?
C5A N1A C17A 126.3(7) . . ?
C5A N1A C8A 111.6(6) . . ?
C17A N1A C8A 121.9(7) . . ?
C13A N2A C15A 130.4(7) . . ?
C13A N2A C12A 115.1(7) . . ?
C15A N2A C12A 114.5(6) . . ?
C6A C1A C2A 116.3(8) . . ?
C3A C2A C1A 121.7(8) . . ?
C2A C3A C4A 121.4(8) . . ?
C5A C4A C3A 117.9(8) . . ?
C4A C5A N1A 129.8(8) . . ?
C4A C5A C6A 121.1(8) . . ?
N1A C5A C6A 109.0(7) . . ?
C1A C6A C5A 121.5(7) . . ?
C1A C6A C7A 130.6(8) . . ?
C5A C6A C7A 107.6(7) . . ?
C6A C7A C8A 103.4(6) . . ?
C6A C7A C12A 119.4(6) . . ?
C8A C7A C12A 113.6(6) . . ?
C6A C7A C14A 110.8(6) . . ?
C8A C7A C14A 109.9(6) . . ?
C12A C7A C14A 99.7(6) . . ?
N1A C8A C9A 112.3(6) . . ?
N1A C8A C7A 100.5(6) . . ?
C9A C8A C7A 118.3(6) . . ?
O1A C9A C18A 107.4(6) . . ?
O1A C9A C8A 107.6(6) . . ?
C18A C9A C8A 114.8(6) . . ?
O1A C9A C10A 104.2(6) . . ?
C18A C9A C10A 111.8(6) . . ?
C8A C9A C10A 110.3(6) . . ?
O2A C10A C11A 106.4(6) . . ?
O2A C10A C9A 111.6(6) . . ?
C11A C10A C9A 119.5(6) . . ?
C10A C11A C12A 110.0(6) . . ?
C10A C11A C16A 108.0(6) . . ?
C12A C11A C16A 101.7(6) . . ?
C10A C11A C27A 114.7(7) . . ?
C12A C11A C27A 112.5(6) . . ?
C16A C11A C27A 109.0(6) . . ?
N2A C12A C11A 103.4(6) . . ?
N2A C12A C7A 102.0(6) . . ?
C11A C12A C7A 122.7(6) . . ?
O3A C13A N2A 127.3(8) . . ?
O3A C13A C14A 128.0(8) . . ?
N2A C13A C14A 104.7(7) . . ?
C13A C14A C7A 107.8(6) . . ?
N2A C15A C29A 110.1(7) . . ?
N2A C15A C16A 101.9(6) . . ?
C29A C15A C16A 114.2(7) . . ?
C11A C16A C15A 107.8(7) . . ?
O5A C18A O4A 121.8(8) . . ?
O5A C18A C9A 123.5(8) . . ?
O4A C18A C9A 114.7(7) . . ?
O2A C20A C21A 106.9(7) . . ?
C22A C21A C26A 106.0(13) . . ?
C22A C21A C20A 131.4(12) . . ?
C26A C21A C20A 122.1(11) . . ?
C21A C22A C23A 138.7(19) . . ?
C24A C23A C22A 106(2) . . ?
C25A C24A C23A 127(2) . . ?
C24A C25A C26A 115.3(19) . . ?
C21A C26A C25A 125.9(17) . . ?
C28A C27A C11A 117.4(7) . . ?
O6A C29A C15A 105.2(8) . . ?
O7A C30A O6A 111.0(11) . . ?
C10B O2B C20B 115.1(6) . . ?
C18B O4B C19B 118.7(6) . . ?
C30B O6B C29B 113.4(10) . . ?
C30B O7B C31B 109.7(12) . . ?
C5B N1B C17B 124.6(8) . . ?
C5B N1B C8B 110.9(7) . . ?
C17B N1B C8B 123.2(8) . . ?
C13B N2B C15B 132.3(7) . . ?
C13B N2B C12B 115.6(7) . . ?
C15B N2B C12B 111.9(6) . . ?
C2B C1B C6B 118.5(9) . . ?
C1B C2B C3B 121.2(9) . . ?
C4B C3B C2B 120.5(10) . . ?
C3B C4B C5B 118.3(10) . . ?
N1B C5B C6B 110.4(8) . . ?
N1B C5B C4B 128.7(9) . . ?
C6B C5B C4B 120.9(9) . . ?
C5B C6B C1B 120.4(8) . . ?
C5B C6B C7B 107.6(8) . . ?
C1B C6B C7B 131.4(8) . . ?
C6B C7B C12B 118.2(7) . . ?
C6B C7B C8B 102.6(6) . . ?
C12B C7B C8B 115.3(7) . . ?
C6B C7B C14B 110.3(7) . . ?
C12B C7B C14B 101.4(6) . . ?
C8B C7B C14B 108.9(6) . . ?
N1B C8B C7B 102.0(7) . . ?
N1B C8B C9B 113.8(6) . . ?
C7B C8B C9B 116.8(6) . . ?
O1B C9B C18B 107.8(6) . . ?
O1B C9B C10B 106.0(7) . . ?
C18B C9B C10B 113.0(7) . . ?
O1B C9B C8B 105.1(6) . . ?
C18B C9B C8B 115.3(7) . . ?
C10B C9B C8B 109.0(6) . . ?
O2B C10B C9B 112.0(6) . . ?
O2B C10B C11B 106.1(6) . . ?
C9B C10B C11B 118.8(6) . . ?
C12B C11B C16B 104.0(6) . . ?
C12B C11B C10B 109.3(6) . . ?
C16B C11B C10B 108.3(6) . . ?
C12B C11B C27B 112.1(6) . . ?
C16B C11B C27B 110.5(6) . . ?
C10B C11B C27B 112.3(6) . . ?
N2B C12B C7B 102.6(6) . . ?
N2B C12B C11B 102.4(6) . . ?
C7B C12B C11B 123.5(6) . . ?
O3B C13B N2B 127.0(8) . . ?
O3B C13B C14B 126.1(8) . . ?
N2B C13B C14B 106.9(7) . . ?
C13B C14B C7B 106.0(6) . . ?
N2B C15B C29B 111.4(7) . . ?
N2B C15B C16B 104.7(7) . . ?
C29B C15B C16B 113.9(8) . . ?
C11B C16B C15B 106.1(7) . . ?
O5B C18B O4B 123.1(8) . . ?
O5B C18B C9B 122.0(9) . . ?
O4B C18B C9B 114.8(7) . . ?
O2B C20B C21B 107.6(4) . . ?
C26B C21B C22B 117.4(9) . . ?
C26B C21B C20B 122.2(9) . . ?
C22B C21B C20B 120.2 . . ?
C21B C22B C23B 117.9(7) . . ?
C24B C23B C22B 124.4(13) . . ?
C25B C24B C23B 114.0(16) . . ?
C24B C25B C26B 126(2) . . ?
C21B C26B C25B 120.4(18) . . ?
C28B C27B C11B 116.1(7) . . ?
O6B C29B C15B 102.4(8) . . ?
O6B C30B O7B 115.0(11) . . ?
C10C O2C C20C 116.2(6) . . ?
C18C O4C C19C 117.2(6) . . ?
C29C O6C C30C 116.4(8) . . ?
C30C O7C C31C 114.1(11) . . ?
C5C N1C C17C 126.9(8) . . ?
C5C N1C C8C 108.9(6) . . ?
C17C N1C C8C 124.2(7) . . ?
C13C N2C C15C 133.3(7) . . ?
C13C N2C C12C 113.4(6) . . ?
C15C N2C C12C 113.3(6) . . ?
C6C C1C C2C 117.4(8) . . ?
C3C C2C C1C 120.7(9) . . ?
C4C C3C C2C 120.0(9) . . ?
C3C C4C C5C 119.9(9) . . ?
N1C C5C C6C 111.7(7) . . ?
N1C C5C C4C 128.7(8) . . ?
C6C C5C C4C 119.6(8) . . ?
C1C C6C C5C 122.0(8) . . ?
C1C C6C C7C 129.3(7) . . ?
C5C C6C C7C 108.3(7) . . ?
C12C C7C C6C 122.3(6) . . ?
C12C C7C C8C 114.8(6) . . ?
C6C C7C C8C 100.3(6) . . ?
C12C C7C C14C 101.6(6) . . ?
C6C C7C C14C 108.6(6) . . ?
C8C C7C C14C 108.9(6) . . ?
N1C C8C C9C 113.7(6) . . ?
N1C C8C C7C 104.0(6) . . ?
C9C C8C C7C 117.7(6) . . ?
O1C C9C C18C 106.6(6) . . ?
O1C C9C C10C 104.8(6) . . ?
C18C C9C C10C 111.5(6) . . ?
O1C C9C C8C 106.7(6) . . ?
C18C C9C C8C 114.9(7) . . ?
C10C C9C C8C 111.5(6) . . ?
O2C C10C C9C 113.1(6) . . ?
O2C C10C C11C 106.8(6) . . ?
C9C C10C C11C 119.3(6) . . ?
C12C C11C C16C 102.8(6) . . ?
C12C C11C C27C 113.8(6) . . ?
C16C C11C C27C 109.8(6) . . ?
C12C C11C C10C 109.7(6) . . ?
C16C C11C C10C 106.6(6) . . ?
C27C C11C C10C 113.3(6) . . ?
N2C C12C C11C 104.3(6) . . ?
N2C C12C C7C 104.1(6) . . ?
C11C C12C C7C 123.2(6) . . ?
O3C C13C N2C 125.7(8) . . ?
O3C C13C C14C 125.8(7) . . ?
N2C C13C C14C 108.3(7) . . ?
C13C C14C C7C 103.4(6) . . ?
N2C C15C C29C 116.7(7) . . ?
N2C C15C C16C 101.9(6) . . ?
C29C C15C C16C 115.5(7) . . ?
C11C C16C C15C 108.4(6) . . ?
O5C C18C O4C 120.9(7) . . ?
O5C C18C C9C 124.6(8) . . ?
O4C C18C C9C 114.3(7) . . ?
O2C C20C C21C 108.9(7) . . ?
C22C C21C C26C 118.6(10) . . ?
C22C C21C C20C 122.4(9) . . ?
C26C C21C C20C 118.8(9) . . ?
C21C C22C C23C 120.1(12) . . ?
C24C C23C C22C 123.1(14) . . ?
C23C C24C C25C 118.7(14) . . ?
C24C C25C C26C 119.4(14) . . ?
C21C C26C C25C 119.7(12) . . ?
C28C C27C C11C 116.7(7) . . ?
O6C C29C C15C 109.0(7) . . ?
O7C C30C O6C 110.9(11) . . ?
C10D O2D C20D 115.8(6) . . ?
C18D O4D C19D 117.9(7) . . ?
C29D O6D C30D 114.4(8) . . ?
C30D O7D C31D 112.7(12) . . ?
C5D N1D C17D 126.5(8) . . ?
C5D N1D C8D 109.9(7) . . ?
C17D N1D C8D 120.2(8) . . ?
C13D N2D C15D 131.3(7) . . ?
C13D N2D C12D 116.5(7) . . ?
C15D N2D C12D 112.1(6) . . ?
C6D C1D C2D 115.6(10) . . ?
C3D C2D C1D 119.3(11) . . ?
C2D C3D C4D 125.4(12) . . ?
C5D C4D C3D 116.0(11) . . ?
C4D C5D C6D 121.5(11) . . ?
C4D C5D N1D 129.0(10) . . ?
C6D C5D N1D 109.4(8) . . ?
C1D C6D C5D 122.1(9) . . ?
C1D C6D C7D 128.6(9) . . ?
C5D C6D C7D 109.0(8) . . ?
C6D C7D C8D 102.3(7) . . ?
C6D C7D C12D 119.0(7) . . ?
C8D C7D C12D 116.0(7) . . ?
C6D C7D C14D 109.6(6) . . ?
C8D C7D C14D 109.7(6) . . ?
C12D C7D C14D 100.4(6) . . ?
N1D C8D C7D 102.3(6) . . ?
N1D C8D C9D 114.1(6) . . ?
C7D C8D C9D 117.9(7) . . ?
O1D C9D C18D 106.3(6) . . ?
O1D C9D C8D 106.4(6) . . ?
C18D C9D C8D 115.7(7) . . ?
O1D C9D C10D 104.5(7) . . ?
C18D C9D C10D 113.2(7) . . ?
C8D C9D C10D 109.7(6) . . ?
O2D C10D C11D 106.0(6) . . ?
O2D C10D C9D 110.6(6) . . ?
C11D C10D C9D 120.2(7) . . ?
C16D C11D C10D 107.5(7) . . ?
C16D C11D C27D 112.6(7) . . ?
C10D C11D C27D 113.3(7) . . ?
C16D C11D C12D 101.3(6) . . ?
C10D C11D C12D 108.1(6) . . ?
C27D C11D C12D 113.2(7) . . ?
N2D C12D C11D 103.8(6) . . ?
N2D C12D C7D 101.9(6) . . ?
C11D C12D C7D 122.2(6) . . ?
O3D C13D N2D 127.5(8) . . ?
O3D C13D C14D 126.7(8) . . ?
N2D C13D C14D 105.8(7) . . ?
C13D C14D C7D 105.4(6) . . ?
N2D C15D C16D 103.1(6) . . ?
N2D C15D C29D 111.1(7) . . ?
C16D C15D C29D 113.6(7) . . ?
C15D C16D C11D 108.9(6) . . ?
O5D C18D O4D 122.1(8) . . ?
O5D C18D C9D 123.7(8) . . ?
O4D C18D C9D 114.1(7) . . ?
O2D C20D C21D 109.2(4) . . ?
C26D C21D C22D 117.6(11) . . ?
C26D C21D C20D 122.6(11) . . ?
C22D C21D C20D 119.7 . . ?
C23D C22D C21D 122.9(7) . . ?
C24D C23D C22D 114.0(14) . . ?
C23D C24D C25D 126(2) . . ?
C26D C25D C24D 118(2) . . ?
C21D C26D C25D 121(2) . . ?
C11D C27D C28D 115.6(7) . . ?
O6D C29D C15D 107.0(7) . . ?
O6D C30D O7D 112.7(12) . . ?

loop_
_geom_bond_atom_site_label_1
_geom_bond_atom_site_label_2
_geom_bond_distance
_geom_bond_site_symmetry_2
_geom_bond_publ_flag
O1A C9A 1.418(8) . ?
O2A C10A 1.425(9) . ?
O2A C20A 1.455(10) . ?
O3A C13A 1.209(9) . ?
O4A C18A 1.296(9) . ?
O4A C19A 1.438(9) . ?
O5A C18A 1.199(9) . ?
O6A C29A 1.410(11) . ?
O6A C30A 1.464(14) . ?
O7A C30A 1.308(15) . ?
O7A C31A 1.366(16) . ?
N1A C5A 1.366(9) . ?
N1A C17A 1.441(10) . ?
N1A C8A 1.466(9) . ?
N2A C13A 1.349(10) . ?
N2A C15A 1.461(10) . ?
N2A C12A 1.465(9) . ?
C1A C6A 1.373(10) . ?
C1A C2A 1.404(11) . ?
C2A C3A 1.359(12) . ?
C3A C4A 1.390(12) . ?
C4A C5A 1.352(11) . ?
C5A C6A 1.405(10) . ?
C6A C7A 1.500(10) . ?
C7A C8A 1.540(10) . ?
C7A C12A 1.555(10) . ?
C7A C14A 1.550(10) . ?
C8A C9A 1.536(10) . ?
C9A C18A 1.510(10) . ?
C9A C10A 1.558(10) . ?
C10A C11A 1.539(10) . ?
C11A C12A 1.543(10) . ?
C11A C16A 1.558(10) . ?
C11A C27A 1.553(11) . ?
C13A C14A 1.510(11) . ?
C15A C29A 1.534(12) . ?
C15A C16A 1.560(11) . ?
C20A C21A 1.506(12) . ?
C21A C22A 1.313(12) . ?
C21A C26A 1.315(12) . ?
C22A C23A 1.325(15) . ?
C23A C24A 1.313(14) . ?
C24A C25A 1.302(13) . ?
C25A C26A 1.381(14) . ?
C27A C28A 1.532(11) . ?
O1B C9B 1.403(8) . ?
O2B C10B 1.416(9) . ?
O2B C20B 1.449(8) . ?
O3B C13B 1.220(9) . ?
O4B C18B 1.301(10) . ?
O4B C19B 1.462(9) . ?
O5B C18B 1.189(9) . ?
O6B C30B 1.328(13) . ?
O6B C29B 1.459(11) . ?
O7B C30B 1.396(14) . ?
O7B C31B 1.442(16) . ?
N1B C5B 1.397(10) . ?
N1B C17B 1.434(10) . ?
N1B C8B 1.444(10) . ?
N2B C13B 1.331(10) . ?
N2B C15B 1.433(10) . ?
N2B C12B 1.466(9) . ?
C1B C2B 1.364(12) . ?
C1B C6B 1.398(11) . ?
C2B C3B 1.396(14) . ?
C3B C4B 1.369(14) . ?
C4B C5B 1.403(12) . ?
C5B C6B 1.370(11) . ?
C6B C7B 1.511(11) . ?
C7B C12B 1.537(11) . ?
C7B C8B 1.556(10) . ?
C7B C14B 1.569(10) . ?
C8B C9B 1.567(10) . ?
C9B C18B 1.538(11) . ?
C9B C10B 1.542(11) . ?
C10B C11B 1.542(11) . ?
C11B C12B 1.525(10) . ?
C11B C16B 1.550(10) . ?
C11B C27B 1.572(10) . ?
C13B C14B 1.493(11) . ?
C15B C29B 1.526(12) . ?
C15B C16B 1.538(11) . ?
C20B C21B 1.5014 . ?
C21B C26B 1.313(17) . ?
C21B C22B 1.3900 . ?
C22B C23B 1.414(15) . ?
C23B C24B 1.327(16) . ?
C24B C25B 1.31(2) . ?
C25B C26B 1.39(2) . ?
C27B C28B 1.520(11) . ?
O1C C9C 1.422(8) . ?
O2C C10C 1.428(8) . ?
O2C C20C 1.442(9) . ?
O3C C13C 1.226(8) . ?
O4C C18C 1.338(9) . ?
O4C C19C 1.453(9) . ?
O5C C18C 1.191(9) . ?
O6C C29C 1.389(10) . ?
O6C C30C 1.431(14) . ?
O7C C30C 1.324(14) . ?
O7C C31C 1.409(15) . ?
N1C C5C 1.368(10) . ?
N1C C17C 1.406(11) . ?
N1C C8C 1.450(10) . ?
N2C C13C 1.332(9) . ?
N2C C15C 1.449(10) . ?
N2C C12C 1.457(9) . ?
C1C C6C 1.367(10) . ?
C1C C2C 1.415(12) . ?
C2C C3C 1.379(12) . ?
C3C C4C 1.368(12) . ?
C4C C5C 1.383(12) . ?
C5C C6C 1.378(11) . ?
C6C C7C 1.524(10) . ?
C7C C12C 1.511(10) . ?
C7C C8C 1.558(10) . ?
C7C C14C 1.575(9) . ?
C8C C9C 1.538(10) . ?
C9C C18C 1.511(11) . ?
C9C C10C 1.538(10) . ?
C10C C11C 1.558(10) . ?
C11C C12C 1.506(10) . ?
C11C C16C 1.526(10) . ?
C11C C27C 1.555(10) . ?
C13C C14C 1.516(11) . ?
C15C C29C 1.555(12) . ?
C15C C16C 1.551(11) . ?
C20C C21C 1.498(11) . ?
C21C C22C 1.327(13) . ?
C21C C26C 1.363(14) . ?
C22C C23C 1.372(15) . ?
C23C C24C 1.303(15) . ?
C24C C25C 1.345(16) . ?
C25C C26C 1.415(17) . ?
C27C C28C 1.496(11) . ?
O1D C9D 1.429(8) . ?
O2D C10D 1.435(9) . ?
O2D C20D 1.422(8) . ?
O3D C13D 1.200(9) . ?
O4D C18D 1.301(10) . ?
O4D C19D 1.449(9) . ?
O5D C18D 1.209(9) . ?
O6D C29D 1.397(10) . ?
O6D C30D 1.383(14) . ?
O7D C30D 1.416(15) . ?
O7D C31D 1.543(19) . ?
N1D C5D 1.384(12) . ?
N1D C17D 1.457(11) . ?
N1D C8D 1.476(10) . ?
N2D C13D 1.327(10) . ?
N2D C15D 1.434(10) . ?
N2D C12D 1.458(9) . ?
C1D C6D 1.390(12) . ?
C1D C2D 1.436(13) . ?
C2D C3D 1.336(15) . ?
C3D C4D 1.363(15) . ?
C4D C5D 1.377(13) . ?
C5D C6D 1.372(12) . ?
C6D C7D 1.519(11) . ?
C7D C8D 1.520(10) . ?
C7D C12D 1.554(10) . ?
C7D C14D 1.575(10) . ?
C8D C9D 1.560(11) . ?
C9D C18D 1.520(11) . ?
C9D C10D 1.539(11) . ?
C10D C11D 1.550(11) . ?
C11D C16D 1.519(11) . ?
C11D C27D 1.536(11) . ?
C11D C12D 1.538(10) . ?
C13D C14D 1.524(11) . ?
C15D C16D 1.532(10) . ?
C15D C29D 1.523(11) . ?
C20D C21D 1.4609 . ?
C21D C26D 1.337(14) . ?
C21D C22D 1.3900 . ?
C22D C23D 1.365(12) . ?
C23D C24D 1.322(13) . ?
C24D C25D 1.342(15) . ?
C25D C26D 1.338(15) . ?
C27D C28D 1.547(12) . ?

loop_
_geom_torsion_atom_site_label_1
_geom_torsion_atom_site_label_2
_geom_torsion_atom_site_label_3
_geom_torsion_atom_site_label_4
_geom_torsion
_geom_torsion_site_symmetry_1
_geom_torsion_site_symmetry_2
_geom_torsion_site_symmetry_3
_geom_torsion_site_symmetry_4
_geom_torsion_publ_flag
C6A C1A C2A C3A -3.3(12) . . . . ?
C1A C2A C3A C4A 1.5(14) . . . . ?
C2A C3A C4A C5A 1.6(13) . . . . ?
C3A C4A C5A N1A 178.7(8) . . . . ?
C3A C4A C5A C6A -2.9(12) . . . . ?
C17A N1A C5A C4A 6.9(14) . . . . ?
C8A N1A C5A C4A -167.9(8) . . . . ?
C17A N1A C5A C6A -171.7(7) . . . . ?
C8A N1A C5A C6A 13.5(9) . . . . ?
C2A C1A C6A C5A 2.0(11) . . . . ?
C2A C1A C6A C7A 174.7(7) . . . . ?
C4A C5A C6A C1A 1.1(12) . . . . ?
N1A C5A C6A C1A 179.8(7) . . . . ?
C4A C5A C6A C7A -173.1(7) . . . . ?
N1A C5A C6A C7A 5.6(8) . . . . ?
C1A C6A C7A C8A 165.6(8) . . . . ?
C5A C6A C7A C8A -20.9(8) . . . . ?
C1A C6A C7A C12A 38.2(11) . . . . ?
C5A C6A C7A C12A -148.3(7) . . . . ?
C1A C6A C7A C14A -76.7(10) . . . . ?
C5A C6A C7A C14A 96.7(7) . . . . ?
C5A N1A C8A C9A 101.1(7) . . . . ?
C17A N1A C8A C9A -74.0(9) . . . . ?
C5A N1A C8A C7A -25.6(8) . . . . ?
C17A N1A C8A C7A 159.3(7) . . . . ?
C6A C7A C8A N1A 26.8(7) . . . . ?
C12A C7A C8A N1A 157.8(6) . . . . ?
C14A C7A C8A N1A -91.5(7) . . . . ?
C6A C7A C8A C9A -95.7(7) . . . . ?
C12A C7A C8A C9A 35.3(9) . . . . ?
C14A C7A C8A C9A 146.0(7) . . . . ?
N1A C8A C9A O1A 85.8(7) . . . . ?
C7A C8A C9A O1A -157.8(6) . . . . ?
N1A C8A C9A C18A -33.6(9) . . . . ?
C7A C8A C9A C18A 82.7(8) . . . . ?
N1A C8A C9A C10A -161.1(6) . . . . ?
C7A C8A C9A C10A -44.7(9) . . . . ?
C20A O2A C10A C11A -143.2(7) . . . . ?
C20A O2A C10A C9A 84.8(8) . . . . ?
O1A C9A C10A O2A -70.1(7) . . . . ?
C18A C9A C10A O2A 45.6(8) . . . . ?
C8A C9A C10A O2A 174.7(6) . . . . ?
O1A C9A C10A C11A 164.9(6) . . . . ?
C18A C9A C10A C11A -79.3(9) . . . . ?
C8A C9A C10A C11A 49.7(9) . . . . ?
O2A C10A C11A C12A -169.7(6) . . . . ?
C9A C10A C11A C12A -42.4(9) . . . . ?
O2A C10A C11A C16A 80.0(7) . . . . ?
C9A C10A C11A C16A -152.6(7) . . . . ?
O2A C10A C11A C27A -41.8(8) . . . . ?
C9A C10A C11A C27A 85.6(9) . . . . ?
C13A N2A C12A C11A 157.0(6) . . . . ?
C15A N2A C12A C11A -26.7(8) . . . . ?
C13A N2A C12A C7A 28.8(8) . . . . ?
C15A N2A C12A C7A -154.9(6) . . . . ?
C10A C11A C12A N2A -82.4(7) . . . . ?
C16A C11A C12A N2A 31.9(7) . . . . ?
C27A C11A C12A N2A 148.4(6) . . . . ?
C10A C11A C12A C7A 31.6(9) . . . . ?
C16A C11A C12A C7A 145.9(7) . . . . ?
C27A C11A C12A C7A -97.6(8) . . . . ?
C6A C7A C12A N2A -151.8(6) . . . . ?
C8A C7A C12A N2A 85.8(7) . . . . ?
C14A C7A C12A N2A -31.0(7) . . . . ?
C6A C7A C12A C11A 93.5(8) . . . . ?
C8A C7A C12A C11A -28.9(9) . . . . ?
C14A C7A C12A C11A -145.7(7) . . . . ?
C15A N2A C13A O3A -7.6(14) . . . . ?
C12A N2A C13A O3A 168.0(8) . . . . ?
C15A N2A C13A C14A 172.6(7) . . . . ?
C12A N2A C13A C14A -11.8(9) . . . . ?
O3A C13A C14A C7A 169.6(8) . . . . ?
N2A C13A C14A C7A -10.6(8) . . . . ?
C6A C7A C14A C13A 153.1(7) . . . . ?
C8A C7A C14A C13A -93.3(7) . . . . ?
C12A C7A C14A C13A 26.3(7) . . . . ?
C13A N2A C15A C29A -54.3(11) . . . . ?
C12A N2A C15A C29A 130.1(7) . . . . ?
C13A N2A C15A C16A -175.8(8) . . . . ?
C12A N2A C15A C16A 8.6(8) . . . . ?
C10A C11A C16A C15A 87.6(8) . . . . ?
C12A C11A C16A C15A -28.2(8) . . . . ?
C27A C11A C16A C15A -147.2(7) . . . . ?
N2A C15A C16A C11A 13.1(8) . . . . ?
C29A C15A C16A C11A -105.6(8) . . . . ?
C19A O4A C18A O5A 0.4(12) . . . . ?
C19A O4A C18A C9A 177.6(7) . . . . ?
O1A C9A C18A O5A 0.8(11) . . . . ?
C8A C9A C18A O5A 120.4(9) . . . . ?
C10A C9A C18A O5A -113.0(9) . . . . ?
O1A C9A C18A O4A -176.3(6) . . . . ?
C8A C9A C18A O4A -56.7(9) . . . . ?
C10A C9A C18A O4A 69.9(8) . . . . ?
C10A O2A C20A C21A 160.5(7) . . . . ?
O2A C20A C21A C22A -72.9(11) . . . . ?
O2A C20A C21A C26A 116.5(10) . . . . ?
C26A C21A C22A C23A -0.8(7) . . . . ?
C20A C21A C22A C23A -172.6(10) . . . . ?
C21A C22A C23A C24A 0.1(7) . . . . ?
C22A C23A C24A C25A -1.1(17) . . . . ?
C23A C24A C25A C26A 3(2) . . . . ?
C22A C21A C26A C25A 2.6(15) . . . . ?
C20A C21A C26A C25A 175.3(12) . . . . ?
C24A C25A C26A C21A -4(2) . . . . ?
C10A C11A C27A C28A -178.4(8) . . . . ?
C12A C11A C27A C28A -51.7(10) . . . . ?
C16A C11A C27A C28A 60.4(10) . . . . ?
C30A O6A C29A C15A 168.6(9) . . . . ?
N2A C15A C29A O6A 174.8(7) . . . . ?
C16A C15A C29A O6A -71.3(9) . . . . ?
C31A O7A C30A O6A -81.7(16) . . . . ?
C29A O6A C30A O7A -75.1(14) . . . . ?
C6B C1B C2B C3B -2.0(14) . . . . ?
C1B C2B C3B C4B -1.8(16) . . . . ?
C2B C3B C4B C5B 4.8(15) . . . . ?
C17B N1B C5B C6B -161.4(8) . . . . ?
C8B N1B C5B C6B 6.2(10) . . . . ?
C17B N1B C5B C4B 22.4(14) . . . . ?
C8B N1B C5B C4B -170.0(9) . . . . ?
C3B C4B C5B N1B 171.9(9) . . . . ?
C3B C4B C5B C6B -4.0(14) . . . . ?
N1B C5B C6B C1B -176.4(7) . . . . ?
C4B C5B C6B C1B 0.1(13) . . . . ?
N1B C5B C6B C7B 11.0(9) . . . . ?
C4B C5B C6B C7B -172.4(8) . . . . ?
C2B C1B C6B C5B 2.8(13) . . . . ?
C2B C1B C6B C7B 173.3(8) . . . . ?
C5B C6B C7B C12B -150.4(7) . . . . ?
C1B C6B C7B C12B 38.2(12) . . . . ?
C5B C6B C7B C8B -22.3(8) . . . . ?
C1B C6B C7B C8B 166.3(9) . . . . ?
C5B C6B C7B C14B 93.6(8) . . . . ?
C1B C6B C7B C14B -77.8(11) . . . . ?
C5B N1B C8B C7B -19.7(8) . . . . ?
C17B N1B C8B C7B 148.1(8) . . . . ?
C5B N1B C8B C9B 107.1(8) . . . . ?
C17B N1B C8B C9B -85.2(10) . . . . ?
C6B C7B C8B N1B 24.5(7) . . . . ?
C12B C7B C8B N1B 154.5(6) . . . . ?
C14B C7B C8B N1B -92.4(7) . . . . ?
C6B C7B C8B C9B -100.2(8) . . . . ?
C12B C7B C8B C9B 29.7(9) . . . . ?
C14B C7B C8B C9B 142.9(7) . . . . ?
N1B C8B C9B O1B 84.0(8) . . . . ?
C7B C8B C9B O1B -157.5(7) . . . . ?
N1B C8B C9B C18B -34.6(10) . . . . ?
C7B C8B C9B C18B 84.0(9) . . . . ?
N1B C8B C9B C10B -162.8(7) . . . . ?
C7B C8B C9B C10B -44.3(9) . . . . ?
C20B O2B C10B C9B 86.2(8) . . . . ?
C20B O2B C10B C11B -142.7(6) . . . . ?
O1B C9B C10B O2B -67.4(8) . . . . ?
C18B C9B C10B O2B 50.4(9) . . . . ?
C8B C9B C10B O2B 180.0(6) . . . . ?
O1B C9B C10B C11B 168.3(6) . . . . ?
C18B C9B C10B C11B -73.9(9) . . . . ?
C8B C9B C10B C11B 55.6(9) . . . . ?
O2B C10B C11B C12B -174.6(6) . . . . ?
C9B C10B C11B C12B -47.5(9) . . . . ?
O2B C10B C11B C16B 72.7(7) . . . . ?
C9B C10B C11B C16B -160.2(7) . . . . ?
O2B C10B C11B C27B -49.6(8) . . . . ?
C9B C10B C11B C27B 77.5(9) . . . . ?
C13B N2B C12B C7B 21.5(9) . . . . ?
C15B N2B C12B C7B -161.8(6) . . . . ?
C13B N2B C12B C11B 150.5(7) . . . . ?
C15B N2B C12B C11B -32.8(8) . . . . ?
C6B C7B C12B N2B -146.7(7) . . . . ?
C8B C7B C12B N2B 91.4(7) . . . . ?
C14B C7B C12B N2B -26.0(7) . . . . ?
C6B C7B C12B C11B 99.0(9) . . . . ?
C8B C7B C12B C11B -22.9(10) . . . . ?
C14B C7B C12B C11B -140.4(7) . . . . ?
C16B C11B C12B N2B 30.9(8) . . . . ?
C10B C11B C12B N2B -84.6(7) . . . . ?
C27B C11B C12B N2B 150.3(6) . . . . ?
C16B C11B C12B C7B 145.3(7) . . . . ?
C10B C11B C12B C7B 29.9(10) . . . . ?
C27B C11B C12B C7B -95.3(8) . . . . ?
C15B N2B C13B O3B -3.4(14) . . . . ?
C12B N2B C13B O3B 172.5(8) . . . . ?
C15B N2B C13B C14B 178.4(8) . . . . ?
C12B N2B C13B C14B -5.8(9) . . . . ?
O3B C13B C14B C7B 169.4(7) . . . . ?
N2B C13B C14B C7B -12.3(8) . . . . ?
C6B C7B C14B C13B 150.1(7) . . . . ?
C12B C7B C14B C13B 24.1(8) . . . . ?
C8B C7B C14B C13B -98.0(8) . . . . ?
C13B N2B C15B C29B -40.5(12) . . . . ?
C12B N2B C15B C29B 143.6(7) . . . . ?
C13B N2B C15B C16B -164.1(8) . . . . ?
C12B N2B C15B C16B 20.0(9) . . . . ?
C12B C11B C16B C15B -20.1(8) . . . . ?
C10B C11B C16B C15B 96.0(7) . . . . ?
C27B C11B C16B C15B -140.6(7) . . . . ?
N2B C15B C16B C11B 1.1(9) . . . . ?
C29B C15B C16B C11B -120.8(8) . . . . ?
C19B O4B C18B O5B -2.2(13) . . . . ?
C19B O4B C18B C9B 175.7(7) . . . . ?
O1B C9B C18B O5B 22.9(12) . . . . ?
C10B C9B C18B O5B -93.9(10) . . . . ?
C8B C9B C18B O5B 139.9(9) . . . . ?
O1B C9B C18B O4B -155.1(7) . . . . ?
C10B C9B C18B O4B 88.2(9) . . . . ?
C8B C9B C18B O4B -38.1(10) . . . . ?
C10B O2B C20B C21B 165.9(5) . . . . ?
O2B C20B C21B C26B 69.8(10) . . . . ?
O2B C20B C21B C22B -114.5(4) . . . . ?
C26B C21B C22B C23B -1.3(10) . . . . ?
C20B C21B C22B C23B -177.2(7) . . . . ?
C21B C22B C23B C24B -3.6(16) . . . . ?
C22B C23B C24B C25B 4(2) . . . . ?
C23B C24B C25B C26B 1(3) . . . . ?
C22B C21B C26B C25B 5.4(19) . . . . ?
C20B C21B C26B C25B -178.8(12) . . . . ?
C24B C25B C26B C21B -5(3) . . . . ?
C12B C11B C27B C28B -60.2(10) . . . . ?
C16B C11B C27B C28B 55.3(10) . . . . ?
C10B C11B C27B C28B 176.3(7) . . . . ?
C30B O6B C29B C15B 171.4(10) . . . . ?
N2B C15B C29B O6B 177.5(7) . . . . ?
C16B C15B C29B O6B -64.4(10) . . . . ?
C29B O6B C30B O7B 63.2(16) . . . . ?
C31B O7B C30B O6B 71.0(15) . . . . ?
C6C C1C C2C C3C -2.1(12) . . . . ?
C1C C2C C3C C4C -2.6(14) . . . . ?
C2C C3C C4C C5C 6.3(14) . . . . ?
C17C N1C C5C C6C -167.5(9) . . . . ?
C8C N1C C5C C6C 12.4(9) . . . . ?
C17C N1C C5C C4C 10.4(15) . . . . ?
C8C N1C C5C C4C -169.7(8) . . . . ?
C3C C4C C5C N1C 176.9(9) . . . . ?
C3C C4C C5C C6C -5.3(13) . . . . ?
C2C C1C C6C C5C 3.1(12) . . . . ?
C2C C1C C6C C7C 175.1(7) . . . . ?
N1C C5C C6C C1C 178.6(7) . . . . ?
C4C C5C C6C C1C 0.5(12) . . . . ?
N1C C5C C6C C7C 5.2(9) . . . . ?
C4C C5C C6C C7C -173.0(7) . . . . ?
C1C C6C C7C C12C 40.1(11) . . . . ?
C5C C6C C7C C12C -147.1(7) . . . . ?
C1C C6C C7C C8C 168.4(8) . . . . ?
C5C C6C C7C C8C -18.7(7) . . . . ?
C1C C6C C7C C14C -77.5(9) . . . . ?
C5C C6C C7C C14C 95.3(7) . . . . ?
C5C N1C C8C C9C 105.4(7) . . . . ?
C17C N1C C8C C9C -74.7(10) . . . . ?
C5C N1C C8C C7C -23.9(8) . . . . ?
C17C N1C C8C C7C 156.0(8) . . . . ?
C12C C7C C8C N1C 158.0(6) . . . . ?
C6C C7C C8C N1C 25.0(7) . . . . ?
C14C C7C C8C N1C -88.9(7) . . . . ?
C12C C7C C8C C9C 31.2(9) . . . . ?
C6C C7C C8C C9C -101.9(7) . . . . ?
C14C C7C C8C C9C 144.3(7) . . . . ?
N1C C8C C9C O1C 84.9(8) . . . . ?
C7C C8C C9C O1C -153.2(6) . . . . ?
N1C C8C C9C C18C -33.0(9) . . . . ?
C7C C8C C9C C18C 89.0(8) . . . . ?
N1C C8C C9C C10C -161.2(6) . . . . ?
C7C C8C C9C C10C -39.3(9) . . . . ?
C20C O2C C10C C9C 81.1(8) . . . . ?
C20C O2C C10C C11C -145.8(7) . . . . ?
O1C C9C C10C O2C -71.0(8) . . . . ?
C18C C9C C10C O2C 43.9(9) . . . . ?
C8C C9C C10C O2C 173.9(6) . . . . ?
O1C C9C C10C C11C 162.1(6) . . . . ?
C18C C9C C10C C11C -82.9(8) . . . . ?
C8C C9C C10C C11C 47.1(9) . . . . ?
O2C C10C C11C C12C -173.3(6) . . . . ?
C9C C10C C11C C12C -43.6(9) . . . . ?
O2C C10C C11C C16C 76.1(7) . . . . ?
C9C C10C C11C C16C -154.2(6) . . . . ?
O2C C10C C11C C27C -44.9(8) . . . . ?
C9C C10C C11C C27C 84.8(8) . . . . ?
C13C N2C C12C C11C 153.3(6) . . . . ?
C15C N2C C12C C11C -27.4(8) . . . . ?
C13C N2C C12C C7C 23.0(8) . . . . ?
C15C N2C C12C C7C -157.8(6) . . . . ?
C16C C11C C12C N2C 30.1(7) . . . . ?
C27C C11C C12C N2C 148.8(6) . . . . ?
C10C C11C C12C N2C -83.1(7) . . . . ?
C16C C11C C12C C7C 148.0(7) . . . . ?
C27C C11C C12C C7C -93.3(8) . . . . ?
C10C C11C C12C C7C 34.8(9) . . . . ?
C6C C7C C12C N2C -150.3(6) . . . . ?
C8C C7C C12C N2C 87.9(7) . . . . ?
C14C C7C C12C N2C -29.4(7) . . . . ?
C6C C7C C12C C11C 91.7(9) . . . . ?
C8C C7C C12C C11C -30.1(10) . . . . ?
C14C C7C C12C C11C -147.4(7) . . . . ?
C15C N2C C13C O3C -8.3(14) . . . . ?
C12C N2C C13C O3C 170.7(7) . . . . ?
C15C N2C C13C C14C 176.0(8) . . . . ?
C12C N2C C13C C14C -4.9(9) . . . . ?
O3C C13C C14C C7C 170.0(7) . . . . ?
N2C C13C C14C C7C -14.4(8) . . . . ?
C12C C7C C14C C13C 26.7(7) . . . . ?
C6C C7C C14C C13C 156.8(6) . . . . ?
C8C C7C C14C C13C -94.8(7) . . . . ?
C13C N2C C15C C29C -42.5(12) . . . . ?
C12C N2C C15C C29C 138.4(7) . . . . ?
C13C N2C C15C C16C -169.2(8) . . . . ?
C12C N2C C15C C16C 11.7(8) . . . . ?
C12C C11C C16C C15C -24.1(8) . . . . ?
C27C C11C C16C C15C -145.6(7) . . . . ?
C10C C11C C16C C15C 91.3(7) . . . . ?
N2C C15C C16C C11C 8.5(8) . . . . ?
C29C C15C C16C C11C -119.1(8) . . . . ?
C19C O4C C18C O5C -0.1(12) . . . . ?
C19C O4C C18C C9C 174.6(7) . . . . ?
O1C C9C C18C O5C 5.8(12) . . . . ?
C10C C9C C18C O5C -108.1(10) . . . . ?
C8C C9C C18C O5C 123.7(9) . . . . ?
O1C C9C C18C O4C -168.7(7) . . . . ?
C10C C9C C18C O4C 77.5(8) . . . . ?
C8C C9C C18C O4C -50.8(9) . . . . ?
C10C O2C C20C C21C 155.3(7) . . . . ?
O2C C20C C21C C22C -106.1(11) . . . . ?
O2C C20C C21C C26C 78.1(11) . . . . ?
C26C C21C C22C C23C -3.4(18) . . . . ?
C20C C21C C22C C23C -179.1(10) . . . . ?
C21C C22C C23C C24C 5(2) . . . . ?
C22C C23C C24C C25C -6(2) . . . . ?
C23C C24C C25C C26C 6(2) . . . . ?
C22C C21C C26C C25C 3.1(18) . . . . ?
C20C C21C C26C C25C 179.0(10) . . . . ?
C24C C25C C26C C21C -4(2) . . . . ?
C12C C11C C27C C28C -52.5(10) . . . . ?
C16C C11C C27C C28C 62.1(9) . . . . ?
C10C C11C C27C C28C -178.7(7) . . . . ?
C30C O6C C29C C15C 145.6(10) . . . . ?
N2C C15C C29C O6C -66.9(10) . . . . ?
C16C C15C C29C O6C 52.8(11) . . . . ?
C31C O7C C30C O6C 85.2(13) . . . . ?
C29C O6C C30C O7C 74.9(14) . . . . ?
C6D C1D C2D C3D -3.8(15) . . . . ?
C1D C2D C3D C4D 1.7(19) . . . . ?
C2D C3D C4D C5D 1.9(19) . . . . ?
C3D C4D C5D C6D -3.2(15) . . . . ?
C3D C4D C5D N1D 179.2(10) . . . . ?
C17D N1D C5D C4D -10.1(15) . . . . ?
C8D N1D C5D C4D -168.9(9) . . . . ?
C17D N1D C5D C6D 172.1(8) . . . . ?
C8D N1D C5D C6D 13.3(10) . . . . ?
C2D C1D C6D C5D 2.5(13) . . . . ?
C2D C1D C6D C7D 176.0(8) . . . . ?
C4D C5D C6D C1D 1.0(14) . . . . ?
N1D C5D C6D C1D 179.0(8) . . . . ?
C4D C5D C6D C7D -173.6(8) . . . . ?
N1D C5D C6D C7D 4.4(10) . . . . ?
C1D C6D C7D C8D 166.6(8) . . . . ?
C5D C6D C7D C8D -19.2(9) . . . . ?
C1D C6D C7D C12D 37.4(12) . . . . ?
C5D C6D C7D C12D -148.5(7) . . . . ?
C1D C6D C7D C14D -77.1(10) . . . . ?
C5D C6D C7D C14D 97.0(8) . . . . ?
C5D N1D C8D C7D -24.7(8) . . . . ?
C17D N1D C8D C7D 174.9(7) . . . . ?
C5D N1D C8D C9D 103.8(8) . . . . ?
C17D N1D C8D C9D -56.6(10) . . . . ?
C6D C7D C8D N1D 25.3(7) . . . . ?
C12D C7D C8D N1D 156.4(6) . . . . ?
C14D C7D C8D N1D -90.9(7) . . . . ?
C6D C7D C8D C9D -100.8(8) . . . . ?
C12D C7D C8D C9D 30.3(10) . . . . ?
C14D C7D C8D C9D 143.0(7) . . . . ?
N1D C8D C9D O1D 86.3(8) . . . . ?
C7D C8D C9D O1D -153.6(7) . . . . ?
N1D C8D C9D C18D -31.6(9) . . . . ?
C7D C8D C9D C18D 88.5(9) . . . . ?
N1D C8D C9D C10D -161.1(7) . . . . ?
C7D C8D C9D C10D -41.0(9) . . . . ?
C20D O2D C10D C11D -138.6(6) . . . . ?
C20D O2D C10D C9D 89.5(8) . . . . ?
O1D C9D C10D O2D -70.0(7) . . . . ?
C18D C9D C10D O2D 45.2(9) . . . . ?
C8D C9D C10D O2D 176.2(6) . . . . ?
O1D C9D C10D C11D 165.8(6) . . . . ?
C18D C9D C10D C11D -78.9(9) . . . . ?
C8D C9D C10D C11D 52.0(9) . . . . ?
O2D C10D C11D C16D 78.0(7) . . . . ?
C9D C10D C11D C16D -155.7(7) . . . . ?
O2D C10D C11D C27D -47.1(9) . . . . ?
C9D C10D C11D C27D 79.2(9) . . . . ?
O2D C10D C11D C12D -173.4(6) . . . . ?
C9D C10D C11D C12D -47.1(9) . . . . ?
C13D N2D C12D C11D 153.3(6) . . . . ?
C15D N2D C12D C11D -30.7(8) . . . . ?
C13D N2D C12D C7D 25.5(8) . . . . ?
C15D N2D C12D C7D -158.5(6) . . . . ?
C16D C11D C12D N2D 31.9(7) . . . . ?
C10D C11D C12D N2D -80.9(7) . . . . ?
C27D C11D C12D N2D 152.7(6) . . . . ?
C16D C11D C12D C7D 145.8(7) . . . . ?
C10D C11D C12D C7D 33.0(10) . . . . ?
C27D C11D C12D C7D -93.4(9) . . . . ?
C6D C7D C12D N2D -149.5(7) . . . . ?
C8D C7D C12D N2D 87.8(7) . . . . ?
C14D C7D C12D N2D -30.2(7) . . . . ?
C6D C7D C12D C11D 95.6(9) . . . . ?
C8D C7D C12D C11D -27.0(10) . . . . ?
C14D C7D C12D C11D -145.0(7) . . . . ?
C15D N2D C13D O3D -5.0(14) . . . . ?
C12D N2D C13D O3D 170.1(7) . . . . ?
C15D N2D C13D C14D 177.5(7) . . . . ?
C12D N2D C13D C14D -7.4(9) . . . . ?
O3D C13D C14D C7D 168.6(7) . . . . ?
N2D C13D C14D C7D -13.9(8) . . . . ?
C6D C7D C14D C13D 153.4(7) . . . . ?
C8D C7D C14D C13D -95.1(7) . . . . ?
C12D C7D C14D C13D 27.4(7) . . . . ?
C13D N2D C15D C16D -169.7(8) . . . . ?
C12D N2D C15D C16D 15.0(8) . . . . ?
C13D N2D C15D C29D -47.6(11) . . . . ?
C12D N2D C15D C29D 137.1(7) . . . . ?
N2D C15D C16D C11D 6.9(9) . . . . ?
C29D C15D C16D C11D -113.5(8) . . . . ?
C10D C11D C16D C15D 89.2(8) . . . . ?
C27D C11D C16D C15D -145.3(7) . . . . ?
C12D C11D C16D C15D -24.1(8) . . . . ?
C19D O4D C18D O5D 0.5(13) . . . . ?
C19D O4D C18D C9D 177.3(7) . . . . ?
O1D C9D C18D O5D 10.9(12) . . . . ?
C8D C9D C18D O5D 128.8(9) . . . . ?
C10D C9D C18D O5D -103.3(10) . . . . ?
O1D C9D C18D O4D -165.8(7) . . . . ?
C8D C9D C18D O4D -47.9(10) . . . . ?
C10D C9D C18D O4D 80.0(9) . . . . ?
C10D O2D C20D C21D 163.8(5) . . . . ?
O2D C20D C21D C26D -54.1(8) . . . . ?
O2D C20D C21D C22D 128.0(4) . . . . ?
C26D C21D C22D C23D -0.2(6) . . . . ?
C20D C21D C22D C23D 177.9(4) . . . . ?
C21D C22D C23D C24D 0.4(6) . . . . ?
C22D C23D C24D C25D -1.4(14) . . . . ?
C23D C24D C25D C26D 2.1(19) . . . . ?
C22D C21D C26D C25D 0.9(13) . . . . ?
C20D C21D C26D C25D -177.1(9) . . . . ?
C24D C25D C26D C21D -1.8(18) . . . . ?
C16D C11D C27D C28D 50.4(10) . . . . ?
C10D C11D C27D C28D 172.6(8) . . . . ?
C12D C11D C27D C28D -63.8(10) . . . . ?
C30D O6D C29D C15D 171.2(10) . . . . ?
N2D C15D C29D O6D -178.8(7) . . . . ?
C16D C15D C29D O6D -63.0(10) . . . . ?
C29D O6D C30D O7D 74.9(13) . . . . ?
C31D O7D C30D O6D 69.4(14) . . . . ?
